data_2311506
loop_
_publ_author_name
'Fischer, Malte'
'Schmidtmann, Marc'
'Beckhaus, R\"udiger'

_publ_section_title
;
 Crystal structure of the formal 20 electron zirconocene penta-fulvene
 complex
 Cp<sub>2</sub>Zr(\h<sup>5</sup>,\h<sup>1</sup>-adamantyl-idene-penta-fulvene):toluene:<i>n</i>-hexane
 = 1:0.125:0.125.
;
_journal_coeditor_code WM5418
_journal_issue 'Pt 12'
_journal_name_full 'Acta crystallographica. Section E, Crystallographic communications'
_journal_page_first 1823
_journal_page_last 1826
_journal_paper_doi 10.1107/S2056989017015560
_journal_volume 73
_journal_year 2017
_chemical_formula_iupac '[Zr (C15 H18) (C5 H5)2], 0.125C7 H8, 0.125C6 H14'
_chemical_formula_moiety '(C25 H28 Zr), 1/8(C7 H8), 1/8(C6 H14)'
_chemical_formula_structural 'Zr(C5H5)2(C15H18) *0.125C7H8 *0.125C6H14'
_chemical_formula_sum 'C26.62 H30.75 Zr'
_chemical_formula_weight 441.98
_chemical_name_systematic
'(\h^5^,\h^1^-Adamantylidenepentafulvene)bis(\h^5^-cyclopentadienyl)zirconium(IV)--toluene--<i>n</i>-hexane (8/1/1)'
_space_group_crystal_system triclinic
_space_group_IT_number 2
_space_group_name_Hall '-P 1'
_space_group_name_H-M_alt 'P -1'
_atom_sites_solution_hydrogens difmap
_atom_sites_solution_primary direct
_atom_sites_solution_secondary difmap
_audit_creation_method SHELXL-2014/7
_cell_angle_alpha 98.6919(18)
_cell_angle_beta 109.4236(16)
_cell_angle_gamma 90.5484(16)
_cell_formula_units_Z 8
_cell_length_a 13.6751(6)
_cell_length_b 16.0733(7)
_cell_length_c 19.5889(9)
_cell_measurement_reflns_used 6013
_cell_measurement_temperature 105(2)
_cell_measurement_theta_max 31.91
_cell_measurement_theta_min 2.23
_cell_volume 4005.8(3)
_computing_cell_refinement
;
SAINT (Bruker, 2013)
;
_computing_data_collection
;
APEX2 (Bruker, 2013)
;
_computing_data_reduction
;
SAINT (Bruker, 2013)
;
_computing_molecular_graphics
;
DIAMOND (Brandenburg & Putz, 2006)
;
_computing_publication_material
;
publCIF (Westrip, 2010)
;
_computing_structure_refinement
;
SHELXL2014 (Sheldrick, 2015<i>b</i>)
;
_computing_structure_solution
;
SHELXS2013 (Sheldrick, 2015<i>a</i>)
;
_diffrn_ambient_temperature 105(2)
_diffrn_measured_fraction_theta_full 1.000
_diffrn_measured_fraction_theta_max 1.000
_diffrn_measurement_device_type 'Bruker APEXII CCD'
_diffrn_measurement_method '\f and \w scans'
_diffrn_radiation_type MoK\a
_diffrn_radiation_wavelength 0.71073
_diffrn_reflns_limit_h_max 20
_diffrn_reflns_limit_h_min -20
_diffrn_reflns_limit_k_max 23
_diffrn_reflns_limit_k_min -23
_diffrn_reflns_limit_l_max 29
_diffrn_reflns_limit_l_min -29
_diffrn_reflns_number 67120
_diffrn_reflns_theta_full 25.242
_diffrn_reflns_theta_max 32.032
_diffrn_reflns_theta_min 1.284
_exptl_absorpt_coefficient_mu 0.558
_exptl_absorpt_correction_T_max 1.000
_exptl_absorpt_correction_T_min 0.900
_exptl_absorpt_correction_type multi-scan
_exptl_absorpt_process_details
;
(<i>TWINABS</i>; Bruker, 2013)
;
_exptl_crystal_colour yellow
_exptl_crystal_density_diffrn 1.466
_exptl_crystal_description plate
_exptl_crystal_F_000 1844
_exptl_crystal_size_max 0.280
_exptl_crystal_size_mid 0.240
_exptl_crystal_size_min 0.040
_refine_diff_density_max 1.042
_refine_diff_density_min -0.913
_refine_ls_extinction_method none
_refine_ls_goodness_of_fit_ref 1.013
_refine_ls_hydrogen_treatment constr
_refine_ls_matrix_type full
_refine_ls_number_parameters 1058
_refine_ls_number_reflns 67120
_refine_ls_number_restraints 72
_refine_ls_restrained_S_all 1.014
_refine_ls_R_factor_all 0.0767
_refine_ls_R_factor_gt 0.0439
_refine_ls_shift/su_max 0.002
_refine_ls_shift/su_mean 0.000
_refine_ls_structure_factor_coef Fsqd
_refine_ls_weighting_details 'w=1/[\s^2^(Fo^2^)+(0.0400P)^2^+4.0000P] where P=(Fo^2^+2Fc^2^)/3'
_refine_ls_weighting_scheme calc
_refine_ls_wR_factor_gt 0.0957
_refine_ls_wR_factor_ref 0.1100
_reflns_number_gt 48102
_reflns_number_total 67120
_reflns_threshold_expression 'I > 2\s(I)'
_cod_data_source_file wm5418sup1.cif
_cod_data_source_block I
_cod_database_code 2311506
_shelx_space_group_comment
;
The symmetry employed for this shelxl refinement is uniquely defined
by the following loop, which should always be used as a source of
symmetry information in preference to the above space-group names.
They are only intended as comments.
;
_shelx_estimated_absorpt_t_min 0.859
_shelx_estimated_absorpt_t_max 0.978

loop_
_space_group_symop_operation_xyz
'x, y, z'
'-x, -y, -z'

loop_
_atom_site_type_symbol
_atom_site_label
_atom_site_fract_x
_atom_site_fract_y
_atom_site_fract_z
_atom_site_U_iso_or_equiv
_atom_site_adp_type
_atom_site_calc_flag
_atom_site_occupancy
_atom_site_disorder_assembly
_atom_site_disorder_group
Zr Zr1 0.34828(2) 0.23916(2) 0.66261(2) 0.01264(6) Uani d 1 . .
C C1 0.4036(2) 0.11710(19) 0.7380(2) 0.0277(7) Uani d 1 . .
H H1 0.4576 0.1313 0.7840 0.033 Uiso calc 1 . .
C C2 0.4159(2) 0.08779(19) 0.6707(2) 0.0295(8) Uani d 1 . .
H H2 0.4799 0.0757 0.6634 0.035 Uiso calc 1 . .
C C3 0.3174(2) 0.07918(17) 0.61545(19) 0.0239(6) Uani d 1 . .
H H3 0.3034 0.0645 0.5641 0.029 Uiso calc 1 . .
C C4 0.2435(2) 0.09648(18) 0.65087(19) 0.0236(6) Uani d 1 . .
H H4 0.1702 0.0916 0.6276 0.028 Uiso calc 1 . .
C C5 0.2957(2) 0.12171(19) 0.72507(19) 0.0260(7) Uani d 1 . .
H H5 0.2645 0.1391 0.7612 0.031 Uiso calc 1 . .
C C6 0.2160(2) 0.33703(19) 0.69904(18) 0.0222(6) Uani d 1 . .
H H6 0.2347 0.3591 0.7498 0.027 Uiso calc 1 . .
C C7 0.15621(19) 0.26119(18) 0.66255(18) 0.0211(6) Uani d 1 . .
H H7 0.1248 0.2244 0.6841 0.025 Uiso calc 1 . .
C C8 0.1513(2) 0.24974(19) 0.58924(18) 0.0232(6) Uani d 1 . .
H H8 0.1178 0.2029 0.5527 0.028 Uiso calc 1 . .
C C9 0.2046(2) 0.3198(2) 0.57885(19) 0.0258(6) Uani d 1 . .
H H9 0.2131 0.3286 0.5342 0.031 Uiso calc 1 . .
C C10 0.2429(2) 0.37398(18) 0.6462(2) 0.0251(7) Uani d 1 . .
H H10 0.2805 0.4267 0.6550 0.030 Uiso calc 1 . .
C C11 0.50795(18) 0.31699(16) 0.70541(16) 0.0149(5) Uani d 1 . .
C C12 0.45190(19) 0.35608(17) 0.64371(16) 0.0162(5) Uani d 1 . .
H H12 0.4286 0.4116 0.6464 0.019 Uiso calc 1 . .
C C13 0.43710(19) 0.29892(18) 0.57876(16) 0.0175(5) Uani d 1 . .
H H13 0.3993 0.3081 0.5305 0.021 Uiso calc 1 . .
C C14 0.48798(19) 0.22570(18) 0.59757(16) 0.0175(5) Uani d 1 . .
H H14 0.4904 0.1769 0.5642 0.021 Uiso calc 1 . .
C C15 0.53463(18) 0.23734(17) 0.67431(16) 0.0158(5) Uani d 1 . .
H H15 0.5770 0.1987 0.7013 0.019 Uiso calc 1 . .
C C16 0.48953(19) 0.32835(18) 0.77477(16) 0.0175(5) Uani d 1 . .
C C17 0.5652(2) 0.29025(19) 0.83666(16) 0.0202(6) Uani d 1 . .
H H17 0.5805 0.2326 0.8171 0.024 Uiso calc 1 . .
C C18 0.5207(2) 0.2850(2) 0.89840(18) 0.0282(7) Uani d 1 . .
H H18A 0.4553 0.2488 0.8790 0.034 Uiso calc 1 . .
H H18B 0.5707 0.2595 0.9377 0.034 Uiso calc 1 . .
C C19 0.4996(2) 0.3735(2) 0.92980(19) 0.0327(8) Uani d 1 . .
H H19 0.4703 0.3698 0.9698 0.039 Uiso calc 1 . .
C C20 0.4203(2) 0.4103(2) 0.86754(18) 0.0304(7) Uani d 1 . .
H H20A 0.3550 0.3740 0.8482 0.036 Uiso calc 1 . .
H H20B 0.4044 0.4672 0.8868 0.036 Uiso calc 1 . .
C C21 0.4643(2) 0.41597(19) 0.80549(17) 0.0225(6) Uani d 1 . .
H H21 0.4128 0.4405 0.7654 0.027 Uiso calc 1 . .
C C22 0.6668(2) 0.3476(2) 0.86836(18) 0.0243(6) Uani d 1 . .
H H22A 0.7178 0.3233 0.9080 0.029 Uiso calc 1 . .
H H22B 0.6971 0.3510 0.8294 0.029 Uiso calc 1 . .
C C23 0.5999(3) 0.4300(2) 0.96032(19) 0.0333(8) Uani d 1 . .
H H23A 0.6512 0.4062 1.0003 0.040 Uiso calc 1 . .
H H23B 0.5857 0.4869 0.9808 0.040 Uiso calc 1 . .
C C24 0.5656(2) 0.4735(2) 0.83771(19) 0.0281(7) Uani d 1 . .
H H24A 0.5949 0.4790 0.7986 0.034 Uiso calc 1 . .
H H24B 0.5504 0.5305 0.8574 0.034 Uiso calc 1 . .
C C25 0.6443(2) 0.4363(2) 0.89874(19) 0.0286(7) Uani d 1 . .
H H25 0.7101 0.4731 0.9187 0.034 Uiso calc 1 . .
Zr Zr2 0.33274(2) 0.74120(2) 0.66375(2) 0.01197(5) Uani d 1 . .
C C26 0.4932(2) 0.8472(3) 0.6977(2) 0.0361(9) Uani d 1 . .
H H26 0.5029 0.8891 0.7395 0.043 Uiso calc 1 . .
C C27 0.4365(2) 0.8540(2) 0.6258(2) 0.0276(7) Uani d 1 . .
H H27 0.4031 0.9024 0.6094 0.033 Uiso calc 1 . .
C C28 0.4371(2) 0.7770(2) 0.58141(18) 0.0273(7) Uani d 1 . .
H H28 0.4010 0.7625 0.5302 0.033 Uiso calc 1 . .
C C29 0.5009(3) 0.7261(2) 0.6268(2) 0.0380(10) Uani d 1 . .
H H29 0.5188 0.6713 0.6111 0.046 Uiso calc 1 . .
C C30 0.5334(2) 0.7678(3) 0.6977(2) 0.0423(10) Uani d 1 . .
H H30 0.5760 0.7464 0.7396 0.051 Uiso calc 1 . .
C C31 0.3605(3) 0.6196(2) 0.7418(2) 0.0377(8) Uani d 1 . .
H H31 0.3838 0.6372 0.7934 0.045 Uiso calc 1 . .
C C32 0.4224(3) 0.6016(2) 0.6991(3) 0.0407(10) Uani d 1 . .
H H32 0.4961 0.6020 0.7167 0.049 Uiso calc 1 . .
C C33 0.3600(4) 0.5831(2) 0.6271(3) 0.0476(12) Uani d 1 . .
H H33 0.3828 0.5697 0.5861 0.057 Uiso calc 1 . .
C C34 0.2572(3) 0.5873(2) 0.6246(3) 0.0499(12) Uani d 1 . .
H H34 0.1973 0.5780 0.5817 0.060 Uiso calc 1 . .
C C35 0.2586(3) 0.6076(2) 0.6958(3) 0.0417(11) Uani d 1 . .
H H35 0.1992 0.6124 0.7106 0.050 Uiso calc 1 . .
C C36 0.22181(19) 0.83159(16) 0.70249(15) 0.0148(5) Uani d 1 . .
C C37 0.15190(18) 0.75914(17) 0.66475(16) 0.0166(5) Uani d 1 . .
H H37 0.1218 0.7226 0.6872 0.020 Uiso calc 1 . .
C C38 0.13525(19) 0.75110(19) 0.58924(16) 0.0194(6) Uani d 1 . .
H H38 0.0946 0.7070 0.5524 0.023 Uiso calc 1 . .
C C39 0.1891(2) 0.81971(18) 0.57744(16) 0.0195(5) Uani d 1 . .
H H39 0.1915 0.8296 0.5314 0.023 Uiso calc 1 . .
C C40 0.2386(2) 0.87093(17) 0.64555(15) 0.0162(5) Uani d 1 . .
H H40 0.2770 0.9230 0.6529 0.019 Uiso calc 1 . .
C C41 0.30012(19) 0.83558(17) 0.77373(16) 0.0165(5) Uani d 1 . .
C C42 0.3601(2) 0.92080(19) 0.80907(17) 0.0222(6) Uani d 1 . .
H H42 0.3795 0.9464 0.7715 0.027 Uiso calc 1 . .
C C43 0.4583(2) 0.9108(2) 0.87292(18) 0.0302(7) Uani d 1 . .
H H43A 0.4959 0.9665 0.8950 0.036 Uiso calc 1 . .
H H43B 0.5048 0.8737 0.8547 0.036 Uiso calc 1 . .
C C44 0.4288(2) 0.8724(2) 0.93092(18) 0.0316(7) Uani d 1 . .
H H44 0.4932 0.8655 0.9723 0.038 Uiso calc 1 . .
C C45 0.3719(2) 0.7856(2) 0.89559(18) 0.0280(7) Uani d 1 . .
H H45A 0.4182 0.7482 0.8775 0.034 Uiso calc 1 . .
H H45B 0.3532 0.7596 0.9326 0.034 Uiso calc 1 . .
C C46 0.2733(2) 0.79519(19) 0.83160(16) 0.0195(6) Uani d 1 . .
H H46 0.2361 0.7387 0.8090 0.023 Uiso calc 1 . .
C C47 0.2898(2) 0.97955(19) 0.83913(18) 0.0265(7) Uani d 1 . .
H H47A 0.3271 1.0354 0.8615 0.032 Uiso calc 1 . .
H H47B 0.2263 0.9877 0.7985 0.032 Uiso calc 1 . .
C C48 0.3582(3) 0.9296(2) 0.96019(19) 0.0323(8) Uani d 1 . .
H H48A 0.3393 0.9044 0.9976 0.039 Uiso calc 1 . .
H H48B 0.3951 0.9853 0.9837 0.039 Uiso calc 1 . .
C C49 0.2023(2) 0.85360(19) 0.86180(17) 0.0226(6) Uani d 1 . .
H H49A 0.1377 0.8602 0.8214 0.027 Uiso calc 1 . .
H H49B 0.1831 0.8281 0.8989 0.027 Uiso calc 1 . .
C C50 0.2600(2) 0.9406(2) 0.89689(18) 0.0266(7) Uani d 1 . .
H H50 0.2139 0.9784 0.9159 0.032 Uiso calc 1 . .
Zr Zr3 0.17259(2) 0.02164(2) 0.35641(2) 0.01183(5) Uani d 1 . .
C C51 0.2177(3) 0.15654(19) 0.3091(2) 0.0295(7) Uani d 1 . .
H H51 0.2407 0.1475 0.2680 0.035 Uiso calc 1 . .
C C52 0.2799(2) 0.16506(18) 0.3813(2) 0.0263(7) Uani d 1 . .
H H52 0.3535 0.1650 0.3987 0.032 Uiso calc 1 . .
C C53 0.2165(2) 0.17380(18) 0.42502(18) 0.0233(6) Uani d 1 . .
H H53 0.2390 0.1769 0.4768 0.028 Uiso calc 1 . .
C C54 0.1140(2) 0.17722(18) 0.3784(2) 0.0243(7) Uani d 1 . .
H H54 0.0552 0.1871 0.3934 0.029 Uiso calc 1 . .
C C55 0.1135(2) 0.16350(19) 0.3063(2) 0.0286(7) Uani d 1 . .
H H55 0.0541 0.1596 0.2632 0.034 Uiso calc 1 . .
C C56 -0.0062(2) -0.0617(2) 0.3120(2) 0.0342(9) Uani d 1 . .
H H56 -0.0303 -0.0868 0.2617 0.041 Uiso calc 1 . .
C C57 -0.0243(2) 0.02045(19) 0.34153(19) 0.0242(7) Uani d 1 . .
H H57 -0.0646 0.0602 0.3148 0.029 Uiso calc 1 . .
C C58 0.0274(2) 0.0321(2) 0.41629(19) 0.0266(7) Uani d 1 . .
H H58 0.0281 0.0816 0.4498 0.032 Uiso calc 1 . .
C C59 0.0777(3) -0.0391(2) 0.4347(2) 0.0337(8) Uani d 1 . .
H H59 0.1209 -0.0462 0.4825 0.040 Uiso calc 1 . .
C C60 0.0545(2) -0.09897(19) 0.3716(2) 0.0370(10) Uani d 1 . .
H H60 0.0758 -0.1551 0.3691 0.044 Uiso calc 1 . .
C C61 0.2692(2) -0.06680(17) 0.30162(17) 0.0183(6) Uani d 1 . .
C C62 0.2524(2) -0.11713(18) 0.35200(17) 0.0202(6) Uani d 1 . .
H H62 0.2097 -0.1680 0.3385 0.024 Uiso calc 1 . .
C C63 0.3090(2) -0.0795(2) 0.42394(19) 0.0248(6) Uani d 1 . .
H H63 0.3086 -0.0989 0.4673 0.030 Uiso calc 1 . .
C C64 0.3669(2) -0.0073(2) 0.42099(19) 0.0249(6) Uani d 1 . .
H H64 0.4116 0.0303 0.4619 0.030 Uiso calc 1 . .
C C65 0.3463(2) -0.00141(19) 0.34688(18) 0.0224(6) Uani d 1 . .
H H65 0.3783 0.0394 0.3292 0.027 Uiso calc 1 . .
C C66 0.1889(2) -0.05370(18) 0.23524(17) 0.0196(6) Uani d 1 . .
C C67 0.2210(3) -0.0062(2) 0.18306(19) 0.0269(7) Uani d 1 . .
H H67 0.2693 0.0435 0.2120 0.032 Uiso calc 1 . .
C C68 0.1258(3) 0.0237(2) 0.1271(2) 0.0364(8) Uani d 1 . .
H H68A 0.0898 0.0635 0.1530 0.044 Uiso calc 1 . .
H H68B 0.1482 0.0538 0.0938 0.044 Uiso calc 1 . .
C C69 0.0517(3) -0.0514(3) 0.0829(2) 0.0415(9) Uani d 1 . .
H H69 -0.0107 -0.0314 0.0470 0.050 Uiso calc 1 . .
C C70 0.0179(3) -0.0972(2) 0.1348(2) 0.0365(8) Uani d 1 . .
H H70A -0.0307 -0.1460 0.1063 0.044 Uiso calc 1 . .
H H70B -0.0188 -0.0587 0.1610 0.044 Uiso calc 1 . .
C C71 0.1129(2) -0.1280(2) 0.19077(18) 0.0257(6) Uani d 1 . .
H H71 0.0901 -0.1583 0.2244 0.031 Uiso calc 1 . .
C C72 0.2770(3) -0.0669(2) 0.1411(2) 0.0370(9) Uani d 1 . .
H H72A 0.3000 -0.0370 0.1079 0.044 Uiso calc 1 . .
H H72B 0.3391 -0.0866 0.1764 0.044 Uiso calc 1 . .
C C73 0.1075(4) -0.1122(3) 0.0413(2) 0.0483(11) Uani d 1 . .
H H73A 0.0593 -0.1610 0.0119 0.058 Uiso calc 1 . .
H H73B 0.1296 -0.0828 0.0074 0.058 Uiso calc 1 . .
C C74 0.1684(3) -0.1886(2) 0.1486(2) 0.0331(8) Uani d 1 . .
H H74A 0.2301 -0.2088 0.1838 0.040 Uiso calc 1 . .
H H74B 0.1208 -0.2381 0.1205 0.040 Uiso calc 1 . .
C C75 0.2020(3) -0.1429(2) 0.0962(2) 0.0401(9) Uani d 1 . .
H H75 0.2381 -0.1823 0.0694 0.048 Uiso calc 1 . .
Zr Zr4 0.16561(2) 0.52009(2) 0.35633(2) 0.01146(5) Uani d 1 . .
C C76 0.2956(2) 0.41870(19) 0.3221(2) 0.0279(7) Uani d 1 . .
H H76 0.2749 0.3925 0.2722 0.034 Uiso calc 1 . .
C C77 0.2735(2) 0.38672(19) 0.3785(2) 0.0290(7) Uani d 1 . .
H H77 0.2381 0.3340 0.3739 0.035 Uiso calc 1 . .
C C78 0.3130(2) 0.4463(2) 0.44286(19) 0.0263(7) Uani d 1 . .
H H78 0.3061 0.4424 0.4890 0.032 Uiso calc 1 . .
C C79 0.3649(2) 0.51291(19) 0.42664(18) 0.0223(6) Uani d 1 . .
H H79 0.4011 0.5610 0.4606 0.027 Uiso calc 1 . .
C C80 0.3538(2) 0.49636(19) 0.35210(19) 0.0241(6) Uani d 1 . .
H H80 0.3807 0.5311 0.3265 0.029 Uiso calc 1 . .
C C81 0.2010(3) 0.65239(19) 0.30234(18) 0.0259(7) Uani d 1 . .
H H81 0.2182 0.6415 0.2588 0.031 Uiso calc 1 . .
C C82 0.2712(2) 0.66405(17) 0.37391(18) 0.0216(6) Uani d 1 . .
H H82 0.3447 0.6655 0.3877 0.026 Uiso calc 1 . .
C C83 0.2138(2) 0.67337(17) 0.42211(17) 0.0201(6) Uani d 1 . .
H H83 0.2415 0.6782 0.4740 0.024 Uiso calc 1 . .
C C84 0.1083(2) 0.67435(18) 0.37968(19) 0.0237(6) Uani d 1 . .
H H84 0.0525 0.6834 0.3981 0.028 Uiso calc 1 . .
C C85 0.0999(2) 0.65966(19) 0.30595(19) 0.0267(7) Uani d 1 . .
H H85 0.0373 0.6553 0.2653 0.032 Uiso calc 1 . .
C C86 0.00649(18) 0.44439(17) 0.29543(16) 0.0164(5) Uani d 1 . .
C C87 -0.02264(19) 0.51655(18) 0.33577(16) 0.0178(5) Uani d 1 . .
H H87 -0.0615 0.5607 0.3150 0.021 Uiso calc 1 . .
C C88 0.0155(2) 0.5111(2) 0.41062(17) 0.0226(6) Uani d 1 . .
H H88 0.0103 0.5523 0.4493 0.027 Uiso calc 1 . .
C C89 0.0627(2) 0.4343(2) 0.41867(17) 0.0223(6) Uani d 1 . .
H H89 0.0945 0.4144 0.4637 0.027 Uiso calc 1 . .
C C90 0.0549(2) 0.39190(17) 0.34873(17) 0.0195(6) Uani d 1 . .
H H90 0.0779 0.3373 0.3384 0.023 Uiso calc 1 . .
C C91 0.0358(2) 0.44995(18) 0.23175(16) 0.0194(6) Uani d 1 . .
C C92 0.0661(2) 0.36983(19) 0.19246(18) 0.0241(6) Uani d 1 . .
H H92 0.1139 0.3387 0.2292 0.029 Uiso calc 1 . .
C C93 0.1192(3) 0.3925(2) 0.1394(2) 0.0361(9) Uani d 1 . .
H H93A 0.1837 0.4282 0.1672 0.043 Uiso calc 1 . .
H H93B 0.1383 0.3404 0.1142 0.043 Uiso calc 1 . .
C C94 0.0470(3) 0.4397(3) 0.0825(2) 0.0421(10) Uani d 1 . .
H H94 0.0828 0.4544 0.0485 0.051 Uiso calc 1 . .
C C95 0.0195(3) 0.5201(2) 0.12220(19) 0.0365(8) Uani d 1 . .
H H95A -0.0272 0.5515 0.0859 0.044 Uiso calc 1 . .
H H95B 0.0834 0.5565 0.1499 0.044 Uiso calc 1 . .
C C96 -0.0342(2) 0.4987(2) 0.17498(18) 0.0259(6) Uani d 1 . .
H H96 -0.0525 0.5518 0.2005 0.031 Uiso calc 1 . .
C C97 -0.0340(2) 0.3136(2) 0.1473(2) 0.0322(8) Uani d 1 . .
H H97A -0.0157 0.2611 0.1220 0.039 Uiso calc 1 . .
H H97B -0.0695 0.2979 0.1806 0.039 Uiso calc 1 . .
C C98 -0.0529(3) 0.3835(3) 0.0383(2) 0.0464(10) Uani d 1 . .
H H98A -0.1002 0.4138 0.0014 0.056 Uiso calc 1 . .
H H98B -0.0352 0.3313 0.0122 0.056 Uiso calc 1 . .
C C99 -0.1345(3) 0.4425(2) 0.1305(2) 0.0351(8) Uani d 1 . .
H H99A -0.1706 0.4285 0.1638 0.042 Uiso calc 1 . .
H H99B -0.1819 0.4735 0.0941 0.042 Uiso calc 1 . .
C C100 -0.1066(3) 0.3612(2) 0.0908(2) 0.0380(9) Uani d 1 . .
H H100 -0.1714 0.3250 0.0624 0.046 Uiso calc 1 . .
C C101 0.2208(8) 0.2642(6) -0.0633(9) 0.050(2) Uani d 0.5 A 1
C C102 0.2427(5) 0.1823(5) -0.0513(6) 0.0411(18) Uani d 0.5 A 1
H H102 0.2244 0.1372 -0.0915 0.049 Uiso calc 0.5 A 1
C C103 0.2883(7) 0.1677(6) 0.0150(6) 0.057(2) Uani d 0.5 A 1
H H103 0.2962 0.1109 0.0229 0.068 Uiso calc 0.5 A 1
C C104 0.3251(10) 0.2308(9) 0.0735(9) 0.077(4) Uani d 0.5 A 1
H H104 0.3608 0.2203 0.1218 0.092 Uiso calc 0.5 A 1
C C105 0.3052(7) 0.3174(6) 0.0563(7) 0.062(3) Uani d 0.5 A 1
H H105 0.3317 0.3638 0.0950 0.074 Uiso calc 0.5 A 1
C C106 0.2523(10) 0.3332(6) -0.0101(9) 0.058(3) Uani d 0.5 A 1
H H106 0.2376 0.3887 -0.0198 0.070 Uiso calc 0.5 A 1
C C107 0.1697(15) 0.2892(17) -0.1291(12) 0.126(7) Uani d 0.5 A 1
H H10F 0.1629 0.3503 -0.1213 0.189 Uiso calc 0.5 A 1
H H10G 0.1005 0.2600 -0.1506 0.189 Uiso calc 0.5 A 1
H H10H 0.2092 0.2754 -0.1624 0.189 Uiso calc 0.5 A 1
C C108 0.2677(9) 0.2072(9) 0.1250(9) 0.107(5) Uani d 0.5 B 2
H H10A 0.2311 0.2368 0.1559 0.160 Uiso calc 0.5 B 2
H H10B 0.3106 0.1656 0.1509 0.160 Uiso calc 0.5 B 2
H H10C 0.2169 0.1784 0.0790 0.160 Uiso calc 0.5 B 2
C C109 0.3356(8) 0.2694(8) 0.1086(7) 0.065(3) Uani d 0.5 B 2
H H10D 0.3155 0.3273 0.1208 0.078 Uiso calc 0.5 B 2
H H10E 0.4089 0.2656 0.1390 0.078 Uiso calc 0.5 B 2
C C110 0.3242(14) 0.2513(13) 0.0296(10) 0.115(6) Uani d 0.5 B 2
H H11A 0.3894 0.2704 0.0234 0.138 Uiso calc 0.5 B 2
H H11B 0.3132 0.1896 0.0126 0.138 Uiso calc 0.5 B 2
C C111 0.2397(13) 0.2919(13) -0.0149(9) 0.092(5) Uani d 0.5 B 2
H H11C 0.2572 0.3530 -0.0095 0.111 Uiso calc 0.5 B 2
H H11D 0.1763 0.2840 -0.0022 0.111 Uiso calc 0.5 B 2
C C112 0.2243(10) 0.2438(11) -0.0980(8) 0.083(4) Uani d 0.5 B 2
H H11E 0.2881 0.2525 -0.1100 0.100 Uiso calc 0.5 B 2
H H11F 0.2098 0.1825 -0.1019 0.100 Uiso calc 0.5 B 2
C C113 0.1355(10) 0.2802(9) -0.1492(6) 0.046(2) Uani d 0.5 B 2
H H11G 0.0781 0.2844 -0.1297 0.069 Uiso calc 0.5 B 2
H H11H 0.1127 0.2437 -0.1972 0.069 Uiso calc 0.5 B 2
H H11I 0.1572 0.3365 -0.1544 0.069 Uiso calc 0.5 B 2

loop_
_atom_site_aniso_label
_atom_site_aniso_U_11
_atom_site_aniso_U_22
_atom_site_aniso_U_33
_atom_site_aniso_U_12
_atom_site_aniso_U_13
_atom_site_aniso_U_23
Zr1 0.01101(10) 0.00916(11) 0.01929(14) 0.00180(8) 0.00651(10) 0.00375(10)
C1 0.0270(14) 0.0175(15) 0.037(2) 0.0013(11) 0.0042(13) 0.0142(14)
C2 0.0225(13) 0.0138(14) 0.061(2) 0.0082(10) 0.0222(15) 0.0144(15)
C3 0.0317(15) 0.0100(12) 0.0349(18) 0.0012(10) 0.0178(13) 0.0030(11)
C4 0.0185(12) 0.0142(13) 0.043(2) -0.0006(10) 0.0150(13) 0.0071(13)
C5 0.0326(15) 0.0188(15) 0.0362(19) 0.0034(11) 0.0209(14) 0.0128(13)
C6 0.0154(11) 0.0207(14) 0.0286(17) 0.0068(10) 0.0069(11) -0.0012(12)
C7 0.0126(11) 0.0178(14) 0.0348(18) 0.0027(9) 0.0092(11) 0.0077(12)
C8 0.0135(11) 0.0214(15) 0.0298(17) 0.0037(10) 0.0021(11) 0.0016(13)
C9 0.0187(12) 0.0278(16) 0.0337(18) 0.0105(11) 0.0080(12) 0.0145(14)
C10 0.0153(11) 0.0129(13) 0.048(2) 0.0046(9) 0.0106(13) 0.0084(13)
C11 0.0108(10) 0.0124(12) 0.0214(14) 0.0000(8) 0.0056(10) 0.0024(10)
C12 0.0142(11) 0.0112(12) 0.0247(15) -0.0008(8) 0.0082(10) 0.0039(10)
C13 0.0156(11) 0.0185(13) 0.0178(14) -0.0023(9) 0.0046(10) 0.0033(11)
C14 0.0150(11) 0.0169(13) 0.0223(15) -0.0014(9) 0.0097(10) 0.0010(11)
C15 0.0107(10) 0.0146(12) 0.0239(15) 0.0010(8) 0.0081(10) 0.0036(11)
C16 0.0154(11) 0.0191(13) 0.0181(14) 0.0041(9) 0.0063(10) 0.0016(11)
C17 0.0198(12) 0.0227(15) 0.0173(14) 0.0052(10) 0.0050(11) 0.0032(11)
C18 0.0286(15) 0.0373(19) 0.0205(16) 0.0072(13) 0.0085(13) 0.0095(14)
C19 0.0316(16) 0.048(2) 0.0198(17) 0.0105(15) 0.0118(13) 0.0015(15)
C20 0.0266(15) 0.0396(19) 0.0239(17) 0.0113(13) 0.0100(13) -0.0023(14)
C21 0.0227(13) 0.0214(15) 0.0216(16) 0.0072(11) 0.0064(11) 0.0001(12)
C22 0.0192(12) 0.0288(17) 0.0217(16) 0.0049(11) 0.0045(11) -0.0005(13)
C23 0.0331(16) 0.039(2) 0.0194(17) 0.0084(14) 0.0029(13) -0.0061(15)
C24 0.0315(15) 0.0203(15) 0.0277(18) 0.0040(12) 0.0071(13) -0.0034(13)
C25 0.0254(14) 0.0284(18) 0.0258(18) 0.0015(12) 0.0045(13) -0.0049(14)
Zr2 0.01016(10) 0.00995(11) 0.01683(13) 0.00053(8) 0.00541(9) 0.00342(10)
C26 0.0283(15) 0.051(2) 0.0274(19) -0.0275(15) 0.0169(14) -0.0126(16)
C27 0.0225(13) 0.0207(15) 0.048(2) 0.0009(11) 0.0193(14) 0.0150(14)
C28 0.0214(13) 0.0385(19) 0.0226(16) -0.0117(12) 0.0111(12) -0.0015(14)
C29 0.0312(16) 0.0276(17) 0.075(3) 0.0058(13) 0.040(2) 0.0155(18)
C30 0.0115(12) 0.073(3) 0.050(2) -0.0005(15) 0.0089(14) 0.038(2)
C31 0.069(3) 0.0175(15) 0.033(2) 0.0068(15) 0.0220(19) 0.0119(14)
C32 0.0271(16) 0.0268(18) 0.079(3) 0.0139(13) 0.0219(19) 0.029(2)
C33 0.101(4) 0.0120(15) 0.056(3) 0.0115(18) 0.059(3) 0.0083(16)
C34 0.054(2) 0.0108(16) 0.061(3) -0.0111(15) -0.013(2) 0.0071(17)
C35 0.0412(19) 0.0165(15) 0.091(4) 0.0084(13) 0.048(2) 0.0222(19)
C36 0.0141(10) 0.0109(12) 0.0195(14) 0.0013(8) 0.0066(10) 0.0006(10)
C37 0.0109(10) 0.0165(13) 0.0222(15) 0.0016(9) 0.0062(10) 0.0014(11)
C38 0.0138(11) 0.0226(14) 0.0176(14) 0.0033(10) 0.0019(10) -0.0017(11)
C39 0.0204(12) 0.0201(14) 0.0186(14) 0.0098(10) 0.0060(11) 0.0051(11)
C40 0.0190(11) 0.0128(12) 0.0183(14) 0.0054(9) 0.0075(10) 0.0043(10)
C41 0.0157(11) 0.0155(13) 0.0179(14) -0.0033(9) 0.0060(10) 0.0012(10)
C42 0.0256(13) 0.0209(14) 0.0188(15) -0.0105(11) 0.0085(11) -0.0022(12)
C43 0.0242(14) 0.042(2) 0.0197(16) -0.0152(13) 0.0050(12) -0.0020(14)
C44 0.0265(15) 0.045(2) 0.0178(16) -0.0069(14) 0.0018(12) 0.0026(15)
C45 0.0320(15) 0.0330(18) 0.0203(16) 0.0007(13) 0.0084(13) 0.0097(14)
C46 0.0220(12) 0.0194(14) 0.0178(14) -0.0039(10) 0.0078(11) 0.0025(11)
C47 0.0362(16) 0.0173(14) 0.0244(17) -0.0071(12) 0.0110(13) -0.0031(12)
C48 0.0362(17) 0.039(2) 0.0190(17) -0.0152(14) 0.0099(14) -0.0044(15)
C49 0.0242(13) 0.0226(15) 0.0220(16) -0.0065(11) 0.0120(12) -0.0029(12)
C50 0.0316(15) 0.0217(16) 0.0257(17) -0.0086(12) 0.0141(13) -0.0077(13)
Zr3 0.01074(10) 0.00897(11) 0.01757(13) 0.00172(8) 0.00685(9) 0.00275(9)
C51 0.0496(19) 0.0124(14) 0.036(2) -0.0010(12) 0.0284(17) 0.0020(13)
C52 0.0173(12) 0.0122(13) 0.050(2) -0.0018(10) 0.0132(13) 0.0039(14)
C53 0.0305(14) 0.0122(13) 0.0247(17) -0.0042(11) 0.0081(13) -0.0013(12)
C54 0.0213(13) 0.0104(13) 0.047(2) 0.0022(10) 0.0197(14) 0.0032(13)
C55 0.0314(15) 0.0122(14) 0.0326(19) -0.0019(11) -0.0032(13) 0.0073(13)
C56 0.0212(14) 0.042(2) 0.039(2) -0.0178(13) 0.0184(14) -0.0141(16)
C57 0.0123(11) 0.0239(15) 0.042(2) 0.0035(10) 0.0122(12) 0.0133(14)
C58 0.0259(14) 0.0272(16) 0.0342(19) -0.0019(12) 0.0219(14) 0.0007(14)
C59 0.0302(16) 0.044(2) 0.040(2) 0.0052(14) 0.0217(15) 0.0230(17)
C60 0.0292(15) 0.0121(14) 0.085(3) 0.0031(11) 0.0368(19) 0.0135(17)
C61 0.0165(11) 0.0135(12) 0.0295(16) 0.0053(9) 0.0148(11) 0.0010(11)
C62 0.0189(12) 0.0144(13) 0.0314(17) 0.0070(10) 0.0122(12) 0.0072(12)
C63 0.0219(13) 0.0240(15) 0.0307(18) 0.0106(11) 0.0085(12) 0.0112(13)
C64 0.0150(12) 0.0263(16) 0.0308(18) 0.0064(10) 0.0038(12) 0.0058(13)
C65 0.0132(11) 0.0202(14) 0.0377(19) 0.0033(10) 0.0133(12) 0.0058(13)
C66 0.0243(13) 0.0161(13) 0.0221(15) 0.0063(10) 0.0135(12) 0.0014(11)
C67 0.0404(17) 0.0208(15) 0.0267(17) 0.0073(12) 0.0206(14) 0.0041(13)
C68 0.057(2) 0.035(2) 0.0243(18) 0.0160(16) 0.0213(17) 0.0064(15)
C69 0.056(2) 0.045(2) 0.0195(18) 0.0146(18) 0.0081(17) 0.0051(16)
C70 0.0372(18) 0.040(2) 0.0255(19) 0.0024(15) 0.0056(15) -0.0041(16)
C71 0.0312(15) 0.0217(15) 0.0236(16) -0.0004(12) 0.0111(13) -0.0027(12)
C72 0.057(2) 0.0297(19) 0.040(2) 0.0103(16) 0.0371(19) 0.0060(16)
C73 0.080(3) 0.041(2) 0.028(2) 0.008(2) 0.026(2) -0.0011(18)
C74 0.048(2) 0.0225(17) 0.0300(19) 0.0049(14) 0.0192(16) -0.0050(14)
C75 0.065(2) 0.032(2) 0.032(2) 0.0141(17) 0.0308(19) -0.0003(16)
Zr4 0.01103(10) 0.00883(11) 0.01512(13) 0.00078(8) 0.00556(9) 0.00119(9)
C76 0.0174(12) 0.0202(15) 0.042(2) 0.0051(10) 0.0097(13) -0.0080(14)
C77 0.0152(12) 0.0145(14) 0.056(2) 0.0041(10) 0.0095(14) 0.0077(14)
C78 0.0182(12) 0.0272(16) 0.0357(19) 0.0060(11) 0.0073(12) 0.0160(14)
C79 0.0137(11) 0.0221(15) 0.0281(17) 0.0006(10) 0.0032(11) 0.0033(12)
C80 0.0142(11) 0.0229(15) 0.0384(19) 0.0026(10) 0.0136(12) 0.0037(13)
C81 0.0452(18) 0.0130(14) 0.0231(16) -0.0045(12) 0.0168(14) 0.0020(12)
C82 0.0210(12) 0.0116(13) 0.0348(18) -0.0014(10) 0.0135(12) 0.0022(12)
C83 0.0232(13) 0.0134(13) 0.0212(15) -0.0016(10) 0.0068(11) -0.0026(11)
C84 0.0202(12) 0.0118(13) 0.0387(19) 0.0015(10) 0.0114(13) -0.0003(12)
C85 0.0286(14) 0.0130(14) 0.0289(18) -0.0022(11) -0.0039(13) 0.0067(13)
C86 0.0102(10) 0.0137(12) 0.0246(15) -0.0031(8) 0.0051(10) 0.0029(11)
C87 0.0123(10) 0.0184(13) 0.0260(16) 0.0025(9) 0.0090(10) 0.0072(11)
C88 0.0195(12) 0.0271(16) 0.0270(16) 0.0031(11) 0.0149(12) 0.0054(13)
C89 0.0195(12) 0.0282(16) 0.0251(16) 0.0027(11) 0.0106(11) 0.0146(13)
C90 0.0167(11) 0.0134(12) 0.0319(17) 0.0002(9) 0.0108(11) 0.0080(11)
C91 0.0189(12) 0.0178(14) 0.0201(15) -0.0058(10) 0.0066(11) -0.0009(11)
C92 0.0249(14) 0.0213(15) 0.0239(16) -0.0087(11) 0.0102(12) -0.0069(12)
C93 0.0405(18) 0.040(2) 0.0284(19) -0.0181(15) 0.0214(16) -0.0151(16)
C94 0.059(2) 0.046(2) 0.0190(18) -0.0270(18) 0.0164(17) -0.0082(16)
C95 0.047(2) 0.037(2) 0.0199(17) -0.0193(16) 0.0041(15) 0.0050(15)
C96 0.0285(14) 0.0235(16) 0.0192(16) -0.0075(12) -0.0004(12) 0.0035(12)
C97 0.0335(16) 0.0238(17) 0.033(2) -0.0135(13) 0.0094(15) -0.0082(15)
C98 0.060(2) 0.047(2) 0.0222(19) -0.0241(19) 0.0063(18) -0.0071(17)
C99 0.0296(16) 0.036(2) 0.0288(19) -0.0106(14) -0.0046(14) 0.0076(15)
C100 0.0388(18) 0.036(2) 0.0271(19) -0.0216(15) 0.0002(15) -0.0054(16)
C101 0.041(4) 0.032(4) 0.093(7) 0.004(3) 0.044(5) 0.013(5)
C102 0.028(3) 0.020(3) 0.074(5) 0.006(2) 0.019(3) 0.000(3)
C103 0.050(5) 0.036(5) 0.071(6) 0.004(4) 0.010(4) -0.008(4)
C104 0.066(7) 0.067(7) 0.067(7) 0.026(5) -0.006(6) -0.015(5)
C105 0.048(5) 0.040(5) 0.095(7) -0.002(4) 0.034(5) -0.017(5)
C106 0.055(5) 0.020(4) 0.107(8) -0.008(4) 0.042(5) 0.001(4)
C107 0.090(13) 0.167(17) 0.145(12) -0.007(11) 0.045(9) 0.083(11)
C108 0.072(8) 0.101(11) 0.146(13) -0.006(7) 0.015(8) 0.067(10)
C109 0.038(5) 0.063(7) 0.088(8) -0.005(5) 0.009(5) 0.023(6)
C110 0.114(11) 0.130(15) 0.104(9) 0.010(9) 0.028(8) 0.049(9)
C111 0.079(9) 0.152(16) 0.058(7) 0.031(10) 0.035(6) 0.025(9)
C112 0.052(6) 0.133(13) 0.083(8) 0.016(7) 0.045(6) 0.021(8)
C113 0.057(6) 0.048(5) 0.034(5) -0.009(4) 0.019(4) 0.003(4)

loop_
_atom_type_symbol
_atom_type_description
_atom_type_scat_dispersion_real
_atom_type_scat_dispersion_imag
_atom_type_scat_source
C C 0.0033 0.0016 'International Tables Vol C Tables 4.2.6.8 and 6.1.1.4'
H H 0.0000 0.0000 'International Tables Vol C Tables 4.2.6.8 and 6.1.1.4'
Zr Zr -2.9673 0.5597 'International Tables Vol C Tables 4.2.6.8 and 6.1.1.4'

loop_
_geom_angle_atom_site_label_1
_geom_angle_atom_site_label_2
_geom_angle_atom_site_label_3
_geom_angle
C11 Zr1 C15 34.54(9)
C11 Zr1 C12 34.50(9)
C15 Zr1 C12 54.73(9)
C11 Zr1 C3 126.33(9)
C15 Zr1 C3 92.23(9)
C12 Zr1 C3 135.13(9)
C11 Zr1 C1 98.03(10)
C15 Zr1 C1 79.87(9)
C12 Zr1 C1 131.46(9)
C3 Zr1 C1 52.17(11)
C11 Zr1 C9 110.83(10)
C15 Zr1 C9 127.83(9)
C12 Zr1 C9 77.99(9)
C3 Zr1 C9 110.24(11)
C1 Zr1 C9 150.55(10)
C11 Zr1 C16 33.52(9)
C15 Zr1 C16 59.31(8)
C12 Zr1 C16 60.17(9)
C3 Zr1 C16 132.33(10)
C1 Zr1 C16 83.66(10)
C9 Zr1 C16 117.42(10)
C11 Zr1 C6 106.60(9)
C15 Zr1 C6 141.11(9)
C12 Zr1 C6 94.71(9)
C3 Zr1 C6 125.77(9)
C1 Zr1 C6 115.03(10)
C9 Zr1 C6 51.85(10)
C16 Zr1 C6 85.69(9)
C11 Zr1 C5 125.43(10)
C15 Zr1 C5 111.34(9)
C12 Zr1 C5 159.73(10)
C3 Zr1 C5 51.83(10)
C1 Zr1 C5 31.50(9)
C9 Zr1 C5 119.68(10)
C16 Zr1 C5 100.67(10)
C6 Zr1 C5 89.99(10)
C11 Zr1 C10 92.94(9)
C15 Zr1 C10 123.24(9)
C12 Zr1 C10 69.00(8)
C3 Zr1 C10 137.93(10)
C1 Zr1 C10 146.14(10)
C9 Zr1 C10 31.11(10)
C16 Zr1 C10 88.26(9)
C6 Zr1 C10 31.31(10)
C5 Zr1 C10 120.21(9)
C11 Zr1 C8 141.75(10)
C15 Zr1 C8 153.01(10)
C12 Zr1 C8 109.33(9)
C3 Zr1 C8 86.62(10)
C1 Zr1 C8 119.21(10)
C9 Zr1 C8 31.38(9)
C16 Zr1 C8 136.36(9)
C6 Zr1 C8 51.55(10)
C5 Zr1 C8 88.99(10)
C10 Zr1 C8 51.39(9)
C11 Zr1 C2 98.90(9)
C15 Zr1 C2 68.29(9)
C12 Zr1 C2 121.92(9)
C3 Zr1 C2 31.45(10)
C1 Zr1 C2 31.05(11)
C9 Zr1 C2 141.18(11)
C16 Zr1 C2 101.20(10)
C6 Zr1 C2 141.32(10)
C5 Zr1 C2 51.35(9)
C10 Zr1 C2 168.14(9)
C8 Zr1 C2 117.29(10)
C11 Zr1 C14 55.37(9)
C15 Zr1 C14 31.84(9)
C12 Zr1 C14 52.94(9)
C3 Zr1 C14 82.72(9)
C1 Zr1 C14 97.79(10)
C9 Zr1 C14 103.26(9)
C16 Zr1 C14 87.24(8)
C6 Zr1 C14 145.34(9)
C5 Zr1 C14 124.67(9)
C10 Zr1 C14 114.65(9)
C8 Zr1 C14 121.68(10)
C2 Zr1 C14 73.34(9)
C11 Zr1 C13 55.30(9)
C15 Zr1 C13 52.91(9)
C12 Zr1 C13 31.79(9)
C3 Zr1 C13 105.38(9)
C1 Zr1 C13 128.67(9)
C9 Zr1 C13 75.52(9)
C16 Zr1 C13 87.61(9)
C6 Zr1 C13 114.57(9)
C5 Zr1 C13 154.74(9)
C10 Zr1 C13 83.54(9)
C8 Zr1 C13 101.47(9)
C2 Zr1 C13 103.79(9)
C14 Zr1 C13 31.15(9)
C11 Zr1 C4 148.27(10)
C15 Zr1 C4 119.31(9)
C12 Zr1 C4 165.27(10)
C3 Zr1 C4 31.43(9)
C1 Zr1 C4 51.37(10)
C9 Zr1 C4 100.62(10)
C16 Zr1 C4 130.95(10)
C6 Zr1 C4 95.81(9)
C5 Zr1 C4 30.58(10)
C10 Zr1 C4 117.07(9)
C8 Zr1 C4 69.97(10)
C2 Zr1 C4 51.17(9)
C14 Zr1 C4 114.13(9)
C13 Zr1 C4 133.51(9)
C11 Zr1 C7 137.70(9)
C15 Zr1 C7 172.12(9)
C12 Zr1 C7 120.17(9)
C3 Zr1 C7 95.22(9)
C1 Zr1 C7 102.75(9)
C9 Zr1 C7 51.36(9)
C16 Zr1 C7 113.32(9)
C6 Zr1 C7 31.10(9)
C5 Zr1 C7 71.72(9)
C10 Zr1 C7 51.17(9)
C8 Zr1 C7 30.76(10)
C2 Zr1 C7 117.66(9)
C14 Zr1 C7 152.20(10)
C13 Zr1 C7 126.86(9)
C4 Zr1 C7 67.17(9)
C2 C1 C5 107.4(3)
C2 C1 Zr1 75.22(18)
C5 C1 Zr1 74.78(18)
C2 C1 H1 126.3
C5 C1 H1 126.3
Zr1 C1 H1 115.9
C1 C2 C3 108.5(3)
C1 C2 Zr1 73.73(17)
C3 C2 Zr1 72.64(16)
C1 C2 H2 125.8
C3 C2 H2 125.8
Zr1 C2 H2 119.7
C2 C3 C4 107.0(3)
C2 C3 Zr1 75.91(17)
C4 C3 Zr1 76.36(16)
C2 C3 H3 126.5
C4 C3 H3 126.5
Zr1 C3 H3 113.8
C5 C4 C3 108.6(3)
C5 C4 Zr1 74.04(17)
C3 C4 Zr1 72.21(15)
C5 C4 H4 125.7
C3 C4 H4 125.7
Zr1 C4 H4 119.8
C4 C5 C1 108.3(3)
C4 C5 Zr1 75.38(17)
C1 C5 Zr1 73.72(17)
C4 C5 H5 125.9
C1 C5 H5 125.9
Zr1 C5 H5 117.0
C10 C6 C7 107.4(3)
C10 C6 Zr1 74.42(15)
C7 C6 Zr1 76.01(15)
C10 C6 H6 126.3
C7 C6 H6 126.3
Zr1 C6 H6 115.5
C8 C7 C6 108.1(3)
C8 C7 Zr1 73.28(15)
C6 C7 Zr1 72.89(14)
C8 C7 H7 126.0
C6 C7 H7 126.0
Zr1 C7 H7 119.7
C7 C8 C9 108.3(3)
C7 C8 Zr1 75.97(16)
C9 C8 Zr1 73.71(16)
C7 C8 H8 125.8
C9 C8 H8 125.8
Zr1 C8 H8 116.5
C10 C9 C8 107.6(3)
C10 C9 Zr1 74.90(17)
C8 C9 Zr1 74.91(17)
C10 C9 H9 126.2
C8 C9 H9 126.2
Zr1 C9 H9 116.2
C9 C10 C6 108.5(3)
C9 C10 Zr1 73.99(16)
C6 C10 Zr1 74.27(16)
C9 C10 H10 125.8
C6 C10 H10 125.8
Zr1 C10 H10 117.9
C15 C11 C12 105.3(2)
C15 C11 C16 121.7(2)
C12 C11 C16 124.6(2)
C15 C11 Zr1 78.38(14)
C12 C11 Zr1 78.57(14)
C16 C11 Zr1 83.55(15)
C13 C12 C11 109.0(2)
C13 C12 Zr1 79.43(15)
C11 C12 Zr1 66.92(13)
C13 C12 H12 125.5
C11 C12 H12 125.5
Zr1 C12 H12 119.7
C12 C13 C14 108.2(3)
C12 C13 Zr1 68.78(14)
C14 C13 Zr1 74.31(15)
C12 C13 H13 125.9
C14 C13 H13 125.9
Zr1 C13 H13 122.6
C15 C14 C13 108.1(2)
C15 C14 Zr1 68.68(13)
C13 C14 Zr1 74.54(14)
C15 C14 H14 126.0
C13 C14 H14 126.0
Zr1 C14 H14 122.5
C14 C15 C11 109.1(2)
C14 C15 Zr1 79.47(14)
C11 C15 Zr1 67.08(13)
C14 C15 H15 125.5
C11 C15 H15 125.5
Zr1 C15 H15 119.5
C11 C16 C17 116.9(2)
C11 C16 C21 118.7(3)
C17 C16 C21 109.4(2)
C11 C16 Zr1 62.92(14)
C17 C16 Zr1 123.48(19)
C21 C16 Zr1 118.71(18)
C16 C17 C18 111.1(2)
C16 C17 C22 108.3(2)
C18 C17 C22 108.6(3)
C16 C17 H17 109.6
C18 C17 H17 109.6
C22 C17 H17 109.6
C19 C18 C17 109.8(3)
C19 C18 H18A 109.7
C17 C18 H18A 109.7
C19 C18 H18B 109.7
C17 C18 H18B 109.7
H18A C18 H18B 108.2
C23 C19 C18 110.3(3)
C23 C19 C20 109.7(3)
C18 C19 C20 108.1(3)
C23 C19 H19 109.6
C18 C19 H19 109.6
C20 C19 H19 109.6
C21 C20 C19 110.1(2)
C21 C20 H20A 109.6
C19 C20 H20A 109.6
C21 C20 H20B 109.6
C19 C20 H20B 109.6
H20A C20 H20B 108.2
C16 C21 C20 110.5(3)
C16 C21 C24 108.8(2)
C20 C21 C24 108.1(3)
C16 C21 H21 109.8
C20 C21 H21 109.8
C24 C21 H21 109.8
C25 C22 C17 110.0(2)
C25 C22 H22A 109.7
C17 C22 H22A 109.7
C25 C22 H22B 109.7
C17 C22 H22B 109.7
H22A C22 H22B 108.2
C19 C23 C25 109.5(3)
C19 C23 H23A 109.8
C25 C23 H23A 109.8
C19 C23 H23B 109.8
C25 C23 H23B 109.8
H23A C23 H23B 108.2
C25 C24 C21 109.9(3)
C25 C24 H24A 109.7
C21 C24 H24A 109.7
C25 C24 H24B 109.7
C21 C24 H24B 109.7
H24A C24 H24B 108.2
C24 C25 C23 109.6(3)
C24 C25 C22 109.6(3)
C23 C25 C22 108.9(3)
C24 C25 H25 109.6
C23 C25 H25 109.6
C22 C25 H25 109.6
C36 Zr2 C40 34.76(9)
C36 Zr2 C37 34.37(9)
C40 Zr2 C37 54.85(9)
C36 Zr2 C34 112.54(13)
C40 Zr2 C34 127.93(12)
C37 Zr2 C34 79.37(12)
C36 Zr2 C33 143.00(11)
C40 Zr2 C33 153.28(14)
C37 Zr2 C33 110.60(12)
C34 Zr2 C33 31.23(13)
C36 Zr2 C28 124.58(10)
C40 Zr2 C28 90.57(10)
C37 Zr2 C28 135.72(10)
C34 Zr2 C28 110.53(14)
C33 Zr2 C28 87.93(11)
C36 Zr2 C26 98.65(10)
C40 Zr2 C26 81.99(12)
C37 Zr2 C26 132.45(11)
C34 Zr2 C26 148.09(14)
C33 Zr2 C26 116.88(14)
C28 Zr2 C26 51.39(10)
C36 Zr2 C39 55.56(9)
C40 Zr2 C39 31.98(9)
C37 Zr2 C39 53.04(9)
C34 Zr2 C39 102.03(12)
C33 Zr2 C39 121.60(13)
C28 Zr2 C39 82.82(10)
C26 Zr2 C39 101.06(12)
C36 Zr2 C41 33.30(9)
C40 Zr2 C41 59.52(9)
C37 Zr2 C41 59.62(8)
C34 Zr2 C41 119.76(13)
C33 Zr2 C41 137.08(10)
C28 Zr2 C41 129.71(9)
C26 Zr2 C41 82.96(9)
C39 Zr2 C41 87.35(9)
C36 Zr2 C35 94.17(10)
C40 Zr2 C35 123.59(9)
C37 Zr2 C35 68.87(10)
C34 Zr2 C35 30.77(14)
C33 Zr2 C35 50.69(11)
C28 Zr2 C35 138.38(11)
C26 Zr2 C35 145.22(14)
C39 Zr2 C35 112.79(11)
C41 Zr2 C35 90.63(11)
C36 Zr2 C31 106.40(11)
C40 Zr2 C31 141.15(10)
C37 Zr2 C31 92.85(11)
C34 Zr2 C31 51.07(13)
C33 Zr2 C31 50.71(12)
C28 Zr2 C31 127.68(11)
C26 Zr2 C31 114.70(13)
C39 Zr2 C31 142.67(11)
C41 Zr2 C31 86.75(10)
C35 Zr2 C31 30.57(13)
C36 Zr2 C30 126.34(12)
C40 Zr2 C30 112.79(11)
C37 Zr2 C30 160.27(12)
C34 Zr2 C30 117.50(14)
C33 Zr2 C30 86.64(15)
C28 Zr2 C30 51.07(11)
C26 Zr2 C30 30.99(12)
C39 Zr2 C30 126.36(11)
C41 Zr2 C30 101.33(12)
C35 Zr2 C30 119.82(12)
C31 Zr2 C30 90.93(12)
C36 Zr2 C38 55.18(9)
C40 Zr2 C38 53.00(9)
C37 Zr2 C38 31.69(9)
C34 Zr2 C38 75.14(11)
C33 Zr2 C38 102.14(13)
C28 Zr2 C38 106.89(10)
C26 Zr2 C38 131.84(12)
C39 Zr2 C38 31.24(9)
C41 Zr2 C38 87.14(8)
C35 Zr2 C38 81.55(11)
C31 Zr2 C38 111.60(11)
C30 Zr2 C38 156.48(10)
C36 Zr2 C27 97.99(9)
C40 Zr2 C27 68.36(9)
C37 Zr2 C27 122.77(9)
C34 Zr2 C27 141.41(14)
C33 Zr2 C27 117.66(11)
C28 Zr2 C27 31.10(10)
C26 Zr2 C27 30.68(11)
C39 Zr2 C27 75.71(10)
C41 Zr2 C27 98.76(9)
C35 Zr2 C27 167.76(10)
C31 Zr2 C27 141.62(12)
C30 Zr2 C27 50.70(11)
C38 Zr2 C27 106.61(10)
C36 Zr2 C29 147.40(10)
C40 Zr2 C29 118.25(10)
C37 Zr2 C29 165.16(12)
C34 Zr2 C29 99.56(14)
C33 Zr2 C29 69.59(12)
C28 Zr2 C29 30.84(11)
C26 Zr2 C29 50.63(11)
C39 Zr2 C29 113.48(11)
C41 Zr2 C29 130.91(11)
C35 Zr2 C29 117.27(10)
C31 Zr2 C29 97.94(12)
C30 Zr2 C29 30.30(12)
C38 Zr2 C29 133.58(12)
C27 Zr2 C29 50.49(10)
C36 Zr2 C32 136.79(11)
C40 Zr2 C32 171.54(11)
C37 Zr2 C32 118.85(10)
C34 Zr2 C32 50.65(13)
C33 Zr2 C32 30.26(14)
C28 Zr2 C32 97.63(11)
C26 Zr2 C32 101.53(13)
C39 Zr2 C32 151.19(12)
C41 Zr2 C32 112.99(12)
C35 Zr2 C32 50.05(10)
C31 Zr2 C32 30.43(11)
C30 Zr2 C32 71.45(12)
C38 Zr2 C32 125.53(11)
C27 Zr2 C32 118.36(10)
C29 Zr2 C32 69.27(11)
C27 C26 C30 107.8(3)
C27 C26 Zr2 75.73(17)
C30 C26 Zr2 74.96(18)
C27 C26 H26 126.1
C30 C26 H26 126.1
Zr2 C26 H26 115.4
C26 C27 C28 108.1(3)
C26 C27 Zr2 73.59(17)
C28 C27 Zr2 73.35(16)
C26 C27 H27 125.9
C28 C27 H27 125.9
Zr2 C27 H27 119.0
C29 C28 C27 106.9(3)
C29 C28 Zr2 75.84(17)
C27 C28 Zr2 75.55(16)
C29 C28 H28 126.6
C27 C28 H28 126.6
Zr2 C28 H28 114.5
C30 C29 C28 108.9(3)
C30 C29 Zr2 74.08(17)
C28 C29 Zr2 73.31(16)
C30 C29 H29 125.6
C28 C29 H29 125.6
Zr2 C29 H29 118.9
C29 C30 C26 108.1(3)
C29 C30 Zr2 75.62(18)
C26 C30 Zr2 74.04(17)
C29 C30 H30 125.9
C26 C30 H30 125.9
Zr2 C30 H30 116.5
C35 C31 C32 107.4(4)
C35 C31 Zr2 74.7(2)
C32 C31 Zr2 75.9(2)
C35 C31 H31 126.3
C32 C31 H31 126.3
Zr2 C31 H31 115.4
C33 C32 C31 108.7(3)
C33 C32 Zr2 73.2(2)
C31 C32 Zr2 73.68(19)
C33 C32 H32 125.7
C31 C32 H32 125.7
Zr2 C32 H32 119.2
C32 C33 C34 107.8(3)
C32 C33 Zr2 76.5(2)
C34 C33 Zr2 73.3(2)
C32 C33 H33 126.1
C34 C33 H33 126.1
Zr2 C33 H33 116.2
C35 C34 C33 107.4(4)
C35 C34 Zr2 76.2(2)
C33 C34 Zr2 75.4(2)
C35 C34 H34 126.3
C33 C34 H34 126.3
Zr2 C34 H34 114.5
C34 C35 C31 108.6(3)
C34 C35 Zr2 73.1(2)
C31 C35 Zr2 74.76(19)
C34 C35 H35 125.7
C31 C35 H35 125.7
Zr2 C35 H35 118.3
C37 C36 C41 124.0(3)
C37 C36 C40 105.3(2)
C41 C36 C40 122.2(2)
C37 C36 Zr2 78.98(14)
C41 C36 Zr2 83.75(15)
C40 C36 Zr2 77.67(14)
C38 C37 C36 109.0(2)
C38 C37 Zr2 79.23(14)
C36 C37 Zr2 66.65(13)
C38 C37 H37 125.5
C36 C37 H37 125.5
Zr2 C37 H37 120.1
C37 C38 C39 108.3(3)
C37 C38 Zr2 69.08(14)
C39 C38 Zr2 73.52(15)
C37 C38 H38 125.9
C39 C38 H38 125.9
Zr2 C38 H38 123.2
C40 C39 C38 108.2(3)
C40 C39 Zr2 68.67(15)
C38 C39 Zr2 75.23(16)
C40 C39 H39 125.9
C38 C39 H39 125.9
Zr2 C39 H39 121.8
C39 C40 C36 108.9(2)
C39 C40 Zr2 79.35(16)
C36 C40 Zr2 67.57(14)
C39 C40 H40 125.5
C36 C40 H40 125.5
Zr2 C40 H40 119.2
C36 C41 C46 118.4(2)
C36 C41 C42 116.8(2)
C46 C41 C42 109.7(2)
C36 C41 Zr2 62.95(14)
C46 C41 Zr2 120.21(18)
C42 C41 Zr2 121.86(16)
C43 C42 C41 111.0(3)
C43 C42 C47 108.4(3)
C41 C42 C47 108.7(2)
C43 C42 H42 109.6
C41 C42 H42 109.6
C47 C42 H42 109.6
C42 C43 C44 109.7(2)
C42 C43 H43A 109.7
C44 C43 H43A 109.7
C42 C43 H43B 109.7
C44 C43 H43B 109.7
H43A C43 H43B 108.2
C48 C44 C43 110.2(3)
C48 C44 C45 109.7(3)
C43 C44 C45 108.7(3)
C48 C44 H44 109.4
C43 C44 H44 109.4
C45 C44 H44 109.4
C46 C45 C44 109.9(3)
C46 C45 H45A 109.7
C44 C45 H45A 109.7
C46 C45 H45B 109.7
C44 C45 H45B 109.7
H45A C45 H45B 108.2
C41 C46 C45 110.7(2)
C41 C46 C49 108.4(2)
C45 C46 C49 108.4(3)
C41 C46 H46 109.8
C45 C46 H46 109.8
C49 C46 H46 109.8
C50 C47 C42 109.7(3)
C50 C47 H47A 109.7
C42 C47 H47A 109.7
C50 C47 H47B 109.7
C42 C47 H47B 109.7
H47A C47 H47B 108.2
C50 C48 C44 109.4(3)
C50 C48 H48A 109.8
C44 C48 H48A 109.8
C50 C48 H48B 109.8
C44 C48 H48B 109.8
H48A C48 H48B 108.2
C50 C49 C46 109.6(2)
C50 C49 H49A 109.7
C46 C49 H49A 109.7
C50 C49 H49B 109.7
C46 C49 H49B 109.7
H49A C49 H49B 108.2
C48 C50 C47 109.5(3)
C48 C50 C49 109.2(3)
C47 C50 C49 109.4(3)
C48 C50 H50 109.6
C47 C50 H50 109.6
C49 C50 H50 109.6
C61 Zr3 C65 34.77(10)
C61 Zr3 C62 34.46(10)
C65 Zr3 C62 54.74(9)
C61 Zr3 C53 129.88(9)
C65 Zr3 C53 96.00(9)
C62 Zr3 C53 140.09(10)
C61 Zr3 C66 33.70(10)
C65 Zr3 C66 60.12(10)
C62 Zr3 C66 59.95(10)
C53 Zr3 C66 133.08(9)
C61 Zr3 C56 102.48(10)
C65 Zr3 C56 137.01(10)
C62 Zr3 C56 87.42(11)
C53 Zr3 C56 126.91(10)
C66 Zr3 C56 84.74(10)
C61 Zr3 C59 119.11(11)
C65 Zr3 C59 131.17(11)
C62 Zr3 C59 85.40(10)
C53 Zr3 C59 100.06(11)
C66 Zr3 C59 126.39(11)
C56 Zr3 C59 51.76(12)
C61 Zr3 C57 133.05(10)
C65 Zr3 C57 167.57(10)
C62 Zr3 C57 117.43(9)
C53 Zr3 C57 95.31(10)
C66 Zr3 C57 108.03(10)
C56 Zr3 C57 31.66(10)
C59 Zr3 C57 51.17(11)
C61 Zr3 C52 100.23(9)
C65 Zr3 C52 69.21(9)
C62 Zr3 C52 122.63(9)
C53 Zr3 C52 31.38(9)
C66 Zr3 C52 103.48(10)
C56 Zr3 C52 149.13(11)
C59 Zr3 C52 130.06(12)
C57 Zr3 C52 119.87(9)
C61 Zr3 C58 146.65(10)
C65 Zr3 C58 157.88(11)
C62 Zr3 C58 115.14(10)
C53 Zr3 C58 81.23(10)
C66 Zr3 C58 135.81(10)
C56 Zr3 C58 51.37(10)
C59 Zr3 C58 30.55(10)
C57 Zr3 C58 30.64(10)
C52 Zr3 C58 112.24(10)
C61 Zr3 C64 55.60(10)
C65 Zr3 C64 31.85(10)
C62 Zr3 C64 52.98(10)
C53 Zr3 C64 87.56(10)
C66 Zr3 C64 87.85(10)
C56 Zr3 C64 137.06(12)
C59 Zr3 C64 103.17(11)
C57 Zr3 C64 154.31(10)
C52 Zr3 C64 73.56(10)
C58 Zr3 C64 126.11(11)
C61 Zr3 C60 96.13(10)
C65 Zr3 C60 122.75(10)
C62 Zr3 C60 68.12(9)
C53 Zr3 C60 129.84(10)
C66 Zr3 C60 95.70(11)
C56 Zr3 C60 31.37(12)
C59 Zr3 C60 30.85(12)
C57 Zr3 C60 51.40(10)
C52 Zr3 C60 160.80(12)
C58 Zr3 C60 50.58(10)
C64 Zr3 C60 108.34(11)
C61 Zr3 C51 94.79(10)
C65 Zr3 C51 76.03(10)
C62 Zr3 C51 127.84(9)
C53 Zr3 C51 51.35(10)
C66 Zr3 C51 82.54(10)
C56 Zr3 C51 126.29(13)
C59 Zr3 C51 146.06(11)
C57 Zr3 C51 107.42(10)
C52 Zr3 C51 30.34(11)
C58 Zr3 C51 117.02(10)
C64 Zr3 C51 94.32(11)
C60 Zr3 C51 157.22(12)
C61 Zr3 C63 55.18(10)
C65 Zr3 C63 52.87(10)
C62 Zr3 C63 31.52(10)
C53 Zr3 C63 110.49(10)
C66 Zr3 C63 87.45(10)
C56 Zr3 C63 105.99(12)
C59 Zr3 C63 78.33(10)
C57 Zr3 C63 126.84(10)
C52 Zr3 C63 104.08(10)
C58 Zr3 C63 107.37(10)
C64 Zr3 C63 31.31(9)
C60 Zr3 C63 77.23(10)
C51 Zr3 C63 125.18(10)
C61 Zr3 C55 119.01(11)
C65 Zr3 C55 106.90(10)
C62 Zr3 C55 153.18(10)
C53 Zr3 C55 51.44(11)
C66 Zr3 C55 94.64(10)
C56 Zr3 C55 99.36(12)
C59 Zr3 C55 119.17(11)
C57 Zr3 C55 76.46(10)
C52 Zr3 C55 50.86(10)
C58 Zr3 C55 88.63(11)
C64 Zr3 C55 123.40(10)
C60 Zr3 C55 127.48(10)
C51 Zr3 C55 31.09(10)
C63 Zr3 C55 154.65(10)
C61 Zr3 C54 145.55(9)
C65 Zr3 C54 119.91(9)
C62 Zr3 C54 171.19(10)
C53 Zr3 C54 31.14(10)
C66 Zr3 C54 125.18(10)
C56 Zr3 C54 99.94(10)
C59 Zr3 C54 95.31(10)
C57 Zr3 C54 69.09(9)
C52 Zr3 C54 50.89(8)
C58 Zr3 C54 67.01(9)
C64 Zr3 C54 118.49(10)
C60 Zr3 C54 116.25(9)
C51 Zr3 C54 50.77(9)
C63 Zr3 C54 140.09(11)
C55 Zr3 C54 30.54(11)
C52 C51 C55 108.4(3)
C52 C51 Zr3 74.22(18)
C55 C51 Zr3 75.18(18)
C52 C51 H51 125.8
C55 C51 H51 125.8
Zr3 C51 H51 116.8
C51 C52 C53 108.6(3)
C51 C52 Zr3 75.44(17)
C53 C52 Zr3 72.53(16)
C51 C52 H52 125.7
C53 C52 H52 125.7
Zr3 C52 H52 118.2
C52 C53 C54 107.5(3)
C52 C53 Zr3 76.09(17)
C54 C53 Zr3 77.70(17)
C52 C53 H53 126.3
C54 C53 H53 126.3
Zr3 C53 H53 112.5
C55 C54 C53 108.0(3)
C55 C54 Zr3 74.56(17)
C53 C54 Zr3 71.16(16)
C55 C54 H54 126.0
C53 C54 H54 126.0
Zr3 C54 H54 120.1
C54 C55 C51 107.3(3)
C54 C55 Zr3 74.90(18)
C51 C55 Zr3 73.74(19)
C54 C55 H55 126.3
C51 C55 H55 126.3
Zr3 C55 H55 117.1
C60 C56 C57 106.8(3)
C60 C56 Zr3 75.73(17)
C57 C56 Zr3 75.00(16)
C60 C56 H56 126.6
C57 C56 H56 126.6
Zr3 C56 H56 115.1
C58 C57 C56 107.4(3)
C58 C57 Zr3 74.91(15)
C56 C57 Zr3 73.34(15)
C58 C57 H57 126.3
C56 C57 H57 126.3
Zr3 C57 H57 117.5
C59 C58 C57 109.5(3)
C59 C58 Zr3 73.97(16)
C57 C58 Zr3 74.45(15)
C59 C58 H58 125.3
C57 C58 H58 125.3
Zr3 C58 H58 118.1
C58 C59 C60 108.3(3)
C58 C59 Zr3 75.48(17)
C60 C59 Zr3 75.68(18)
C58 C59 H59 125.9
C60 C59 H59 125.9
Zr3 C59 H59 115.2
C59 C60 C56 107.9(3)
C59 C60 Zr3 73.47(17)
C56 C60 Zr3 72.90(17)
C59 C60 H60 126.0
C56 C60 H60 126.0
Zr3 C60 H60 119.5
C62 C61 C65 104.9(3)
C62 C61 C66 123.3(2)
C65 C61 C66 122.7(3)
C62 C61 Zr3 78.99(15)
C65 C61 Zr3 77.91(15)
C66 C61 Zr3 82.49(15)
C63 C62 C61 109.3(3)
C63 C62 Zr3 79.71(17)
C61 C62 Zr3 66.55(14)
C63 C62 H62 125.3
C61 C62 H62 125.3
Zr3 C62 H62 119.9
C62 C63 C64 108.3(3)
C62 C63 Zr3 68.77(16)
C64 C63 Zr3 73.64(17)
C62 C63 H63 125.9
C64 C63 H63 125.9
Zr3 C63 H63 123.3
C65 C64 C63 107.8(3)
C65 C64 Zr3 68.40(15)
C63 C64 Zr3 75.05(16)
C65 C64 H64 126.1
C63 C64 H64 126.1
Zr3 C64 H64 122.1
C64 C65 C61 109.4(3)
C64 C65 Zr3 79.75(15)
C61 C65 Zr3 67.32(13)
C64 C65 H65 125.3
C61 C65 H65 125.3
Zr3 C65 H65 119.2
C61 C66 C71 118.2(3)
C61 C66 C67 117.3(2)
C71 C66 C67 109.4(3)
C61 C66 Zr3 63.80(14)
C71 C66 Zr3 119.42(18)
C67 C66 Zr3 122.33(19)
C66 C67 C68 111.0(3)
C66 C67 C72 108.5(3)
C68 C67 C72 108.7(3)
C66 C67 H67 109.6
C68 C67 H67 109.6
C72 C67 H67 109.6
C69 C68 C67 110.0(3)
C69 C68 H68A 109.7
C67 C68 H68A 109.7
C69 C68 H68B 109.7
C67 C68 H68B 109.7
H68A C68 H68B 108.2
C68 C69 C70 109.2(3)
C68 C69 C73 109.4(3)
C70 C69 C73 109.4(3)
C68 C69 H69 109.6
C70 C69 H69 109.6
C73 C69 H69 109.6
C69 C70 C71 110.3(3)
C69 C70 H70A 109.6
C71 C70 H70A 109.6
C69 C70 H70B 109.6
C71 C70 H70B 109.6
H70A C70 H70B 108.1
C66 C71 C70 110.4(3)
C66 C71 C74 108.5(2)
C70 C71 C74 108.6(3)
C66 C71 H71 109.8
C70 C71 H71 109.8
C74 C71 H71 109.8
C75 C72 C67 109.3(3)
C75 C72 H72A 109.8
C67 C72 H72A 109.8
C75 C72 H72B 109.8
C67 C72 H72B 109.8
H72A C72 H72B 108.3
C75 C73 C69 109.4(3)
C75 C73 H73A 109.8
C69 C73 H73A 109.8
C75 C73 H73B 109.8
C69 C73 H73B 109.8
H73A C73 H73B 108.2
C75 C74 C71 109.9(3)
C75 C74 H74A 109.7
C71 C74 H74A 109.7
C75 C74 H74B 109.7
C71 C74 H74B 109.7
H74A C74 H74B 108.2
C73 C75 C74 110.1(3)
C73 C75 C72 109.5(3)
C74 C75 C72 108.9(3)
C73 C75 H75 109.5
C74 C75 H75 109.5
C72 C75 H75 109.5
C86 Zr4 C87 34.75(9)
C86 Zr4 C90 34.31(10)
C87 Zr4 C90 54.72(9)
C86 Zr4 C83 132.39(9)
C87 Zr4 C83 98.55(9)
C90 Zr4 C83 142.17(9)
C86 Zr4 C91 33.84(9)
C87 Zr4 C91 60.07(9)
C90 Zr4 C91 59.99(10)
C83 Zr4 C91 134.28(10)
C86 Zr4 C78 118.07(10)
C87 Zr4 C78 130.64(9)
C90 Zr4 C78 84.54(10)
C83 Zr4 C78 99.37(10)
C91 Zr4 C78 125.61(10)
C86 Zr4 C76 102.33(9)
C87 Zr4 C76 136.89(10)
C90 Zr4 C76 87.52(9)
C83 Zr4 C76 124.43(9)
C91 Zr4 C76 84.50(10)
C78 Zr4 C76 51.81(11)
C86 Zr4 C88 55.31(10)
C87 Zr4 C88 31.78(9)
C90 Zr4 C88 52.75(9)
C83 Zr4 C88 90.09(9)
C91 Zr4 C88 87.66(9)
C78 Zr4 C88 102.87(10)
C76 Zr4 C88 137.11(10)
C86 Zr4 C81 116.39(10)
C87 Zr4 C81 104.40(10)
C90 Zr4 C81 150.47(10)
C83 Zr4 C81 51.73(10)
C91 Zr4 C81 92.22(10)
C78 Zr4 C81 122.70(10)
C76 Zr4 C81 100.41(10)
C88 Zr4 C81 122.02(10)
C86 Zr4 C77 95.22(9)
C87 Zr4 C77 122.33(9)
C90 Zr4 C77 67.66(9)
C83 Zr4 C77 128.99(10)
C91 Zr4 C77 94.62(10)
C78 Zr4 C77 31.22(11)
C76 Zr4 C77 31.12(11)
C88 Zr4 C77 108.44(10)
C81 Zr4 C77 129.29(10)
C86 Zr4 C79 146.40(10)
C87 Zr4 C79 158.15(10)
C90 Zr4 C79 115.10(9)
C83 Zr4 C79 79.20(9)
C91 Zr4 C79 135.54(9)
C78 Zr4 C79 31.35(9)
C76 Zr4 C79 51.33(10)
C88 Zr4 C79 126.45(10)
C81 Zr4 C79 91.35(10)
C77 Zr4 C79 51.26(9)
C86 Zr4 C84 101.91(9)
C87 Zr4 C84 70.22(9)
C90 Zr4 C84 122.99(9)
C83 Zr4 C84 31.40(9)
C91 Zr4 C84 105.97(10)
C78 Zr4 C84 128.28(11)
C76 Zr4 C84 149.17(9)
C88 Zr4 C84 73.21(9)
C81 Zr4 C84 51.25(10)
C77 Zr4 C84 159.41(11)
C79 Zr4 C84 110.55(9)
C86 Zr4 C82 144.70(10)
C87 Zr4 C82 120.51(9)
C90 Zr4 C82 173.47(9)
C83 Zr4 C82 31.36(9)
C91 Zr4 C82 122.81(10)
C78 Zr4 C82 97.21(10)
C76 Zr4 C82 98.52(9)
C88 Zr4 C82 120.75(9)
C81 Zr4 C82 30.78(10)
C77 Zr4 C82 116.71(9)
C79 Zr4 C82 67.60(9)
C84 Zr4 C82 51.24(8)
C86 Zr4 C80 132.47(9)
C87 Zr4 C80 166.93(10)
C90 Zr4 C80 117.13(9)
C83 Zr4 C80 93.28(9)
C91 Zr4 C80 107.43(9)
C78 Zr4 C80 51.76(10)
C76 Zr4 C80 31.21(9)
C88 Zr4 C80 154.62(10)
C81 Zr4 C80 78.66(10)
C77 Zr4 C80 51.40(9)
C79 Zr4 C80 30.90(10)
C84 Zr4 C80 119.65(9)
C82 Zr4 C80 68.43(9)
C86 Zr4 C85 93.83(10)
C87 Zr4 C85 73.93(9)
C90 Zr4 C85 126.30(9)
C83 Zr4 C85 51.63(10)
C91 Zr4 C85 82.80(10)
C78 Zr4 C85 147.88(10)
C76 Zr4 C85 128.56(11)
C88 Zr4 C85 91.87(10)
C81 Zr4 C85 31.19(10)
C77 Zr4 C85 159.46(11)
C79 Zr4 C85 118.55(9)
C84 Zr4 C85 30.72(10)
C82 Zr4 C85 51.11(9)
C80 Zr4 C85 109.85(10)
C86 Zr4 C89 54.90(10)
C87 Zr4 C89 52.66(9)
C90 Zr4 C89 31.52(10)
C83 Zr4 C89 112.14(9)
C91 Zr4 C89 87.38(9)
C78 Zr4 C89 77.98(9)
C76 Zr4 C89 106.43(10)
C88 Zr4 C89 30.96(9)
C81 Zr4 C89 152.98(9)
C77 Zr4 C89 77.60(9)
C79 Zr4 C89 107.72(9)
C84 Zr4 C89 103.01(9)
C82 Zr4 C89 142.69(10)
C80 Zr4 C89 127.12(10)
C85 Zr4 C89 122.44(10)
C77 C76 C80 108.3(3)
C77 C76 Zr4 75.14(16)
C80 C76 Zr4 75.47(15)
C77 C76 H76 125.8
C80 C76 H76 125.8
Zr4 C76 H76 115.7
C76 C77 C78 108.1(3)
C76 C77 Zr4 73.74(17)
C78 C77 Zr4 73.26(17)
C76 C77 H77 126.0
C78 C77 H77 126.0
Zr4 C77 H77 118.9
C77 C78 C79 107.5(3)
C77 C78 Zr4 75.53(18)
C79 C78 Zr4 75.56(17)
C77 C78 H78 126.2
C79 C78 H78 126.2
Zr4 C78 H78 115.0
C80 C79 C78 108.5(3)
C80 C79 Zr4 74.83(16)
C78 C79 Zr4 73.09(16)
C80 C79 H79 125.7
C78 C79 H79 125.7
Zr4 C79 H79 118.2
C79 C80 C76 107.5(3)
C79 C80 Zr4 74.28(15)
C76 C80 Zr4 73.32(14)
C79 C80 H80 126.3
C76 C80 H80 126.3
Zr4 C80 H80 118.1
C82 C81 C85 108.0(3)
C82 C81 Zr4 74.95(17)
C85 C81 Zr4 74.82(18)
C82 C81 H81 126.0
C85 C81 H81 126.0
Zr4 C81 H81 116.3
C81 C82 C83 108.0(3)
C81 C82 Zr4 74.27(16)
C83 C82 Zr4 71.97(15)
C81 C82 H82 126.0
C83 C82 H82 126.0
Zr4 C82 H82 119.6
C82 C83 C84 107.8(3)
C82 C83 Zr4 76.66(16)
C84 C83 Zr4 76.52(16)
C82 C83 H83 126.1
C84 C83 H83 126.1
Zr4 C83 H83 113.2
C85 C84 C83 108.0(3)
C85 C84 Zr4 74.84(17)
C83 C84 Zr4 72.08(16)
C85 C84 H84 126.0
C83 C84 H84 126.0
Zr4 C84 H84 119.0
C84 C85 C81 108.0(3)
C84 C85 Zr4 74.44(18)
C81 C85 Zr4 73.99(18)
C84 C85 H85 126.0
C81 C85 H85 126.0
Zr4 C85 H85 117.6
C90 C86 C87 105.3(3)
C90 C86 C91 123.6(2)
C87 C86 C91 122.2(3)
C90 C86 Zr4 79.46(15)
C87 C86 Zr4 77.95(15)
C91 C86 Zr4 82.42(15)
C88 C87 C86 109.0(3)
C88 C87 Zr4 80.04(15)
C86 C87 Zr4 67.31(13)
C88 C87 H87 125.5
C86 C87 H87 125.5
Zr4 C87 H87 118.7
C87 C88 C89 108.2(3)
C87 C88 Zr4 68.18(14)
C89 C88 Zr4 75.48(15)
C87 C88 H88 125.9
C89 C88 H88 125.9
Zr4 C88 H88 122.1
C90 C89 C88 108.3(3)
C90 C89 Zr4 68.67(15)
C88 C89 Zr4 73.56(15)
C90 C89 H89 125.8
C88 C89 H89 125.8
Zr4 C89 H89 123.5
C89 C90 C86 108.9(2)
C89 C90 Zr4 79.80(16)
C86 C90 Zr4 66.23(14)
C89 C90 H90 125.6
C86 C90 H90 125.6
Zr4 C90 H90 119.9
C86 C91 C96 116.4(2)
C86 C91 C92 118.5(3)
C96 C91 C92 109.5(3)
C86 C91 Zr4 63.74(15)
C96 C91 Zr4 123.97(19)
C92 C91 Zr4 118.07(19)
C91 C92 C93 110.1(3)
C91 C92 C97 108.7(2)
C93 C92 C97 108.3(3)
C91 C92 H92 109.9
C93 C92 H92 109.9
C97 C92 H92 109.9
C94 C93 C92 110.6(3)
C94 C93 H93A 109.5
C92 C93 H93A 109.5
C94 C93 H93B 109.5
C92 C93 H93B 109.5
H93A C93 H93B 108.1
C95 C94 C93 108.7(3)
C95 C94 C98 109.7(3)
C93 C94 C98 109.4(3)
C95 C94 H94 109.6
C93 C94 H94 109.6
C98 C94 H94 109.6
C94 C95 C96 110.2(3)
C94 C95 H95A 109.6
C96 C95 H95A 109.6
C94 C95 H95B 109.6
C96 C95 H95B 109.6
H95A C95 H95B 108.1
C95 C96 C91 111.0(3)
C95 C96 C99 108.7(3)
C91 C96 C99 108.3(3)
C95 C96 H96 109.6
C91 C96 H96 109.6
C99 C96 H96 109.6
C100 C97 C92 109.8(3)
C100 C97 H97A 109.7
C92 C97 H97A 109.7
C100 C97 H97B 109.7
C92 C97 H97B 109.7
H97A C97 H97B 108.2
C100 C98 C94 109.2(3)
C100 C98 H98A 109.8
C94 C98 H98A 109.8
C100 C98 H98B 109.8
C94 C98 H98B 109.8
H98A C98 H98B 108.3
C100 C99 C96 109.6(3)
C100 C99 H99A 109.7
C96 C99 H99A 109.7
C100 C99 H99B 109.7
C96 C99 H99B 109.7
H99A C99 H99B 108.2
C98 C100 C97 109.8(3)
C98 C100 C99 109.4(3)
C97 C100 C99 109.4(3)
C98 C100 H100 109.4
C97 C100 H100 109.4
C99 C100 H100 109.4
C106 C101 C107 109.2(14)
C106 C101 C102 123.9(14)
C107 C101 C102 126.8(17)
C103 C102 C101 119.8(10)
C103 C102 H102 120.1
C101 C102 H102 120.1
C102 C103 C104 122.4(11)
C102 C103 H103 118.8
C104 C103 H103 118.8
C103 C104 C105 115.0(14)
C103 C104 H104 122.5
C105 C104 H104 122.5
C106 C105 C104 123.4(11)
C106 C105 H105 118.3
C104 C105 H105 118.3
C105 C106 C101 115.1(11)
C105 C106 H106 122.4
C101 C106 H106 122.4
C101 C107 H10F 109.5
C101 C107 H10G 109.5
H10F C107 H10G 109.5
C101 C107 H10H 109.5
H10F C107 H10H 109.5
H10G C107 H10H 109.5
C109 C108 H10A 109.5
C109 C108 H10B 109.5
H10A C108 H10B 109.5
C109 C108 H10C 109.5
H10A C108 H10C 109.5
H10B C108 H10C 109.5
C110 C109 C108 109.6(13)
C110 C109 H10D 109.7
C108 C109 H10D 109.7
C110 C109 H10E 109.7
C108 C109 H10E 109.7
H10D C109 H10E 108.2
C111 C110 C109 112.4(15)
C111 C110 H11A 109.1
C109 C110 H11A 109.1
C111 C110 H11B 109.1
C109 C110 H11B 109.1
H11A C110 H11B 107.9
C110 C111 C112 102.9(14)
C110 C111 H11C 111.2
C112 C111 H11C 111.2
C110 C111 H11D 111.2
C112 C111 H11D 111.2
H11C C111 H11D 109.1
C113 C112 C111 107.4(11)
C113 C112 H11E 110.2
C111 C112 H11E 110.2
C113 C112 H11F 110.2
C111 C112 H11F 110.2
H11E C112 H11F 108.5
C112 C113 H11G 109.5
C112 C113 H11H 109.5
H11G C113 H11H 109.5
C112 C113 H11I 109.5
H11G C113 H11I 109.5
H11H C113 H11I 109.5

loop_
_geom_bond_atom_site_label_1
_geom_bond_atom_site_label_2
_geom_bond_distance
Zr1 C11 2.334(2)
Zr1 C15 2.482(2)
Zr1 C12 2.487(2)
Zr1 C3 2.578(3)
Zr1 C1 2.601(3)
Zr1 C9 2.604(3)
Zr1 C16 2.605(3)
Zr1 C6 2.613(3)
Zr1 C5 2.614(3)
Zr1 C10 2.615(3)
Zr1 C8 2.619(3)
Zr1 C2 2.620(3)
Zr1 C14 2.620(2)
Zr1 C13 2.623(3)
Zr1 C4 2.631(3)
Zr1 C7 2.653(2)
C1 C2 1.397(5)
C1 C5 1.415(4)
C1 H1 0.9500
C2 C3 1.409(5)
C2 H2 0.9500
C3 C4 1.412(4)
C3 H3 0.9500
C4 C5 1.383(5)
C4 H4 0.9500
C5 H5 0.9500
C6 C10 1.411(4)
C6 C7 1.412(4)
C6 H6 0.9500
C7 C8 1.399(4)
C7 H7 0.9500
C8 C9 1.412(4)
C8 H8 0.9500
C9 C10 1.400(5)
C9 H9 0.9500
C10 H10 0.9500
C11 C15 1.437(4)
C11 C12 1.437(4)
C11 C16 1.448(4)
C12 C13 1.406(4)
C12 H12 0.9500
C13 C14 1.408(4)
C13 H13 0.9500
C14 C15 1.406(4)
C14 H14 0.9500
C15 H15 0.9500
C16 C17 1.523(4)
C16 C21 1.535(4)
C17 C18 1.536(4)
C17 C22 1.547(4)
C17 H17 1.0000
C18 C19 1.531(5)
C18 H18A 0.9900
C18 H18B 0.9900
C19 C23 1.527(5)
C19 C20 1.538(5)
C19 H19 1.0000
C20 C21 1.538(4)
C20 H20A 0.9900
C20 H20B 0.9900
C21 C24 1.547(4)
C21 H21 1.0000
C22 C25 1.534(4)
C22 H22A 0.9900
C22 H22B 0.9900
C23 C25 1.534(5)
C23 H23A 0.9900
C23 H23B 0.9900
C24 C25 1.523(5)
C24 H24A 0.9900
C24 H24B 0.9900
C25 H25 1.0000
Zr2 C36 2.337(2)
Zr2 C40 2.470(3)
Zr2 C37 2.499(2)
Zr2 C34 2.573(3)
Zr2 C33 2.600(3)
Zr2 C28 2.602(3)
Zr2 C26 2.603(3)
Zr2 C39 2.606(3)
Zr2 C41 2.609(3)
Zr2 C35 2.612(3)
Zr2 C31 2.613(3)
Zr2 C30 2.614(3)
Zr2 C38 2.628(3)
Zr2 C27 2.630(3)
Zr2 C29 2.633(3)
Zr2 C32 2.641(3)
C26 C27 1.385(5)
C26 C30 1.394(6)
C26 H26 0.9500
C27 C28 1.402(5)
C27 H27 0.9500
C28 C29 1.392(5)
C28 H28 0.9500
C29 C30 1.371(6)
C29 H29 0.9500
C30 H30 0.9500
C31 C35 1.377(6)
C31 C32 1.379(5)
C31 H31 0.9500
C32 C33 1.369(6)
C32 H32 0.9500
C33 C34 1.393(6)
C33 H33 0.9500
C34 C35 1.376(6)
C34 H34 0.9500
C35 H35 0.9500
C36 C37 1.437(4)
C36 C41 1.441(4)
C36 C40 1.442(4)
C37 C38 1.405(4)
C37 H37 0.9500
C38 C39 1.410(4)
C38 H38 0.9500
C39 C40 1.405(4)
C39 H39 0.9500
C40 H40 0.9500
C41 C46 1.528(4)
C41 C42 1.531(4)
C42 C43 1.530(5)
C42 C47 1.546(4)
C42 H42 1.0000
C43 C44 1.532(5)
C43 H43A 0.9900
C43 H43B 0.9900
C44 C48 1.528(5)
C44 C45 1.535(5)
C44 H44 1.0000
C45 C46 1.533(4)
C45 H45A 0.9900
C45 H45B 0.9900
C46 C49 1.551(4)
C46 H46 1.0000
C47 C50 1.535(4)
C47 H47A 0.9900
C47 H47B 0.9900
C48 C50 1.528(5)
C48 H48A 0.9900
C48 H48B 0.9900
C49 C50 1.541(4)
C49 H49A 0.9900
C49 H49B 0.9900
C50 H50 1.0000
Zr3 C61 2.332(2)
Zr3 C65 2.471(2)
Zr3 C62 2.495(3)
Zr3 C53 2.567(3)
Zr3 C66 2.577(3)
Zr3 C56 2.588(3)
Zr3 C59 2.597(3)
Zr3 C57 2.610(2)
Zr3 C52 2.612(3)
Zr3 C58 2.616(3)
Zr3 C64 2.616(3)
Zr3 C60 2.625(3)
Zr3 C51 2.627(3)
Zr3 C63 2.634(3)
Zr3 C55 2.646(3)
Zr3 C54 2.650(3)
C51 C52 1.371(5)
C51 C55 1.413(4)
C51 H51 0.9500
C52 C53 1.401(4)
C52 H52 0.9500
C53 C54 1.403(4)
C53 H53 0.9500
C54 C55 1.395(5)
C54 H54 0.9500
C55 H55 0.9500
C56 C60 1.410(6)
C56 C57 1.418(5)
C56 H56 0.9500
C57 C58 1.380(5)
C57 H57 0.9500
C58 C59 1.373(5)
C58 H58 0.9500
C59 C60 1.389(5)
C59 H59 0.9500
C60 H60 0.9500
C61 C62 1.439(4)
C61 C65 1.441(4)
C61 C66 1.442(4)
C62 C63 1.400(5)
C62 H62 0.9500
C63 C64 1.417(4)
C63 H63 0.9500
C64 C65 1.402(5)
C64 H64 0.9500
C65 H65 0.9500
C66 C71 1.524(4)
C66 C67 1.532(4)
C67 C68 1.533(5)
C67 C72 1.551(4)
C67 H67 1.0000
C68 C69 1.520(5)
C68 H68A 0.9900
C68 H68B 0.9900
C69 C70 1.524(5)
C69 C73 1.546(5)
C69 H69 1.0000
C70 C71 1.537(5)
C70 H70A 0.9900
C70 H70B 0.9900
C71 C74 1.547(4)
C71 H71 1.0000
C72 C75 1.538(5)
C72 H72A 0.9900
C72 H72B 0.9900
C73 C75 1.522(6)
C73 H73A 0.9900
C73 H73B 0.9900
C74 C75 1.528(5)
C74 H74A 0.9900
C74 H74B 0.9900
C75 H75 1.0000
Zr4 C86 2.329(2)
Zr4 C87 2.468(2)
Zr4 C90 2.502(3)
Zr4 C83 2.571(3)
Zr4 C91 2.574(3)
Zr4 C78 2.594(3)
Zr4 C76 2.605(3)
Zr4 C88 2.619(2)
Zr4 C81 2.622(3)
Zr4 C77 2.623(3)
Zr4 C79 2.625(3)
Zr4 C84 2.628(3)
Zr4 C82 2.631(3)
Zr4 C80 2.632(2)
Zr4 C85 2.633(3)
Zr4 C89 2.643(3)
C76 C77 1.402(5)
C76 C80 1.409(4)
C76 H76 0.9500
C77 C78 1.404(5)
C77 H77 0.9500
C78 C79 1.410(4)
C78 H78 0.9500
C79 C80 1.400(4)
C79 H79 0.9500
C80 H80 0.9500
C81 C82 1.394(5)
C81 C85 1.413(4)
C81 H81 0.9500
C82 C83 1.407(4)
C82 H82 0.9500
C83 C84 1.408(4)
C83 H83 0.9500
C84 C85 1.393(5)
C84 H84 0.9500
C85 H85 0.9500
C86 C90 1.434(4)
C86 C87 1.439(4)
C86 C91 1.446(4)
C87 C88 1.400(4)
C87 H87 0.9500
C88 C89 1.405(4)
C88 H88 0.9500
C89 C90 1.404(4)
C89 H89 0.9500
C90 H90 0.9500
C91 C96 1.529(4)
C91 C92 1.531(4)
C92 C93 1.534(4)
C92 C97 1.549(4)
C92 H92 1.0000
C93 C94 1.526(6)
C93 H93A 0.9900
C93 H93B 0.9900
C94 C95 1.521(5)
C94 C98 1.545(5)
C94 H94 1.0000
C95 C96 1.527(4)
C95 H95A 0.9900
C95 H95B 0.9900
C96 C99 1.548(4)
C96 H96 1.0000
C97 C100 1.529(5)
C97 H97A 0.9900
C97 H97B 0.9900
C98 C100 1.527(5)
C98 H98A 0.9900
C98 H98B 0.9900
C99 C100 1.535(5)
C99 H99A 0.9900
C99 H99B 0.9900
C100 H100 1.0000
C101 C106 1.357(18)
C101 C107 1.37(2)
C101 C102 1.390(12)
C102 C103 1.298(14)
C102 H102 0.9500
C103 C104 1.360(15)
C103 H103 0.9500
C104 C105 1.488(19)
C104 H104 0.9500
C105 C106 1.33(2)
C105 H105 0.9500
C106 H106 0.9500
C107 H10F 0.9800
C107 H10G 0.9800
C107 H10H 0.9800
C108 C109 1.498(15)
C108 H10A 0.9800
C108 H10B 0.9800
C108 H10C 0.9800
C109 C110 1.49(2)
C109 H10D 0.9900
C109 H10E 0.9900
C110 C111 1.43(2)
C110 H11A 0.9900
C110 H11B 0.9900
C111 C112 1.64(2)
C111 H11C 0.9900
C111 H11D 0.9900
C112 C113 1.48(2)
C112 H11E 0.9900
C112 H11F 0.9900
C113 H11G 0.9800
C113 H11H 0.9800
C113 H11I 0.9800

loop_
_geom_torsion_atom_site_label_1
_geom_torsion_atom_site_label_2
_geom_torsion_atom_site_label_3
_geom_torsion_atom_site_label_4
_geom_torsion
C5 C1 C2 C3 3.6(3)
Zr1 C1 C2 C3 -64.8(2)
C5 C1 C2 Zr1 68.4(2)
C1 C2 C3 C4 -5.1(3)
Zr1 C2 C3 C4 -70.7(2)
C1 C2 C3 Zr1 65.6(2)
C2 C3 C4 C5 4.7(3)
Zr1 C3 C4 C5 -65.6(2)
C2 C3 C4 Zr1 70.4(2)
C3 C4 C5 C1 -2.5(3)
Zr1 C4 C5 C1 -67.0(2)
C3 C4 C5 Zr1 64.4(2)
C2 C1 C5 C4 -0.7(3)
Zr1 C1 C5 C4 68.1(2)
C2 C1 C5 Zr1 -68.7(2)
C10 C6 C7 C8 3.0(3)
Zr1 C6 C7 C8 -65.35(19)
C10 C6 C7 Zr1 68.39(18)
C6 C7 C8 C9 -2.1(3)
Zr1 C7 C8 C9 -67.22(19)
C6 C7 C8 Zr1 65.09(19)
C7 C8 C9 C10 0.4(3)
Zr1 C8 C9 C10 -68.36(19)
C7 C8 C9 Zr1 68.7(2)
C8 C9 C10 C6 1.5(3)
Zr1 C9 C10 C6 -66.8(2)
C8 C9 C10 Zr1 68.37(19)
C7 C6 C10 C9 -2.8(3)
Zr1 C6 C10 C9 66.66(19)
C7 C6 C10 Zr1 -69.49(19)
C15 C11 C12 C13 5.4(3)
C16 C11 C12 C13 -142.9(3)
Zr1 C11 C12 C13 -69.05(17)
C15 C11 C12 Zr1 74.44(16)
C16 C11 C12 Zr1 -73.8(2)
C11 C12 C13 C14 -3.4(3)
Zr1 C12 C13 C14 -64.32(18)
C11 C12 C13 Zr1 60.92(16)
C12 C13 C14 C15 -0.1(3)
Zr1 C13 C14 C15 -60.85(17)
C12 C13 C14 Zr1 60.76(17)
C13 C14 C15 C11 3.5(3)
Zr1 C14 C15 C11 -61.09(16)
C13 C14 C15 Zr1 64.62(17)
C12 C11 C15 C14 -5.5(3)
C16 C11 C15 C14 144.0(2)
Zr1 C11 C15 C14 69.13(18)
C12 C11 C15 Zr1 -74.59(16)
C16 C11 C15 Zr1 74.8(2)
C15 C11 C16 C17 43.8(4)
C12 C11 C16 C17 -172.9(2)
Zr1 C11 C16 C17 115.8(2)
C15 C11 C16 C21 178.4(2)
C12 C11 C16 C21 -38.3(4)
Zr1 C11 C16 C21 -109.6(2)
C15 C11 C16 Zr1 -72.1(2)
C12 C11 C16 Zr1 71.3(2)
C11 C16 C17 C18 -164.1(3)
C21 C16 C17 C18 57.3(3)
Zr1 C16 C17 C18 -90.2(3)
C11 C16 C17 C22 76.6(3)
C21 C16 C17 C22 -61.9(3)
Zr1 C16 C17 C22 150.59(18)
C16 C17 C18 C19 -60.0(3)
C22 C17 C18 C19 59.0(3)
C17 C18 C19 C23 -59.6(4)
C17 C18 C19 C20 60.3(3)
C23 C19 C20 C21 59.9(3)
C18 C19 C20 C21 -60.4(4)
C11 C16 C21 C20 165.5(2)
C17 C16 C21 C20 -56.9(3)
Zr1 C16 C21 C20 92.4(3)
C11 C16 C21 C24 -76.0(3)
C17 C16 C21 C24 61.7(3)
Zr1 C16 C21 C24 -149.0(2)
C19 C20 C21 C16 59.3(3)
C19 C20 C21 C24 -59.7(3)
C16 C17 C22 C25 60.6(3)
C18 C17 C22 C25 -60.2(3)
C18 C19 C23 C25 59.9(4)
C20 C19 C23 C25 -59.1(3)
C16 C21 C24 C25 -59.8(3)
C20 C21 C24 C25 60.3(3)
C21 C24 C25 C23 -60.8(3)
C21 C24 C25 C22 58.6(3)
C19 C23 C25 C24 59.9(4)
C19 C23 C25 C22 -60.0(4)
C17 C22 C25 C24 -59.2(3)
C17 C22 C25 C23 60.7(3)
C30 C26 C27 C28 3.0(3)
Zr2 C26 C27 C28 -65.75(19)
C30 C26 C27 Zr2 68.7(2)
C26 C27 C28 C29 -4.1(3)
Zr2 C27 C28 C29 -70.00(19)
C26 C27 C28 Zr2 65.91(19)
C27 C28 C29 C30 3.7(3)
Zr2 C28 C29 C30 -66.1(2)
C27 C28 C29 Zr2 69.80(19)
C28 C29 C30 C26 -1.9(3)
Zr2 C29 C30 C26 -67.5(2)
C28 C29 C30 Zr2 65.6(2)
C27 C26 C30 C29 -0.7(3)
Zr2 C26 C30 C29 68.6(2)
C27 C26 C30 Zr2 -69.24(19)
C35 C31 C32 C33 3.2(4)
Zr2 C31 C32 C33 -65.4(3)
C35 C31 C32 Zr2 68.6(2)
C31 C32 C33 C34 -1.6(4)
Zr2 C32 C33 C34 -67.2(3)
C31 C32 C33 Zr2 65.7(2)
C32 C33 C34 C35 -0.7(4)
Zr2 C33 C34 C35 -70.1(2)
C32 C33 C34 Zr2 69.4(3)
C33 C34 C35 C31 2.7(4)
Zr2 C34 C35 C31 -66.9(2)
C33 C34 C35 Zr2 69.6(3)
C32 C31 C35 C34 -3.7(4)
Zr2 C31 C35 C34 65.8(2)
C32 C31 C35 Zr2 -69.4(2)
C41 C36 C37 C38 -143.3(2)
C40 C36 C37 C38 5.1(3)
Zr2 C36 C37 C38 -68.67(19)
C41 C36 C37 Zr2 -74.6(2)
C40 C36 C37 Zr2 73.81(16)
C36 C37 C38 C39 -3.0(3)
Zr2 C37 C38 C39 -63.50(19)
C36 C37 C38 Zr2 60.52(17)
C37 C38 C39 C40 -0.5(3)
Zr2 C38 C39 C40 -61.15(18)
C37 C38 C39 Zr2 60.66(18)
C38 C39 C40 C36 3.8(3)
Zr2 C39 C40 C36 -61.64(17)
C38 C39 C40 Zr2 65.41(19)
C37 C36 C40 C39 -5.4(3)
C41 C36 C40 C39 143.7(2)
Zr2 C36 C40 C39 69.33(18)
C37 C36 C40 Zr2 -74.77(17)
C41 C36 C40 Zr2 74.4(2)
C37 C36 C41 C46 -39.3(4)
C40 C36 C41 C46 177.4(2)
Zr2 C36 C41 C46 -111.5(2)
C37 C36 C41 C42 -173.9(2)
C40 C36 C41 C42 42.8(3)
Zr2 C36 C41 C42 113.9(2)
C37 C36 C41 Zr2 72.2(2)
C40 C36 C41 Zr2 -71.2(2)
C36 C41 C42 C43 -164.6(2)
C46 C41 C42 C43 57.1(3)
Zr2 C41 C42 C43 -91.2(3)
C36 C41 C42 C47 76.3(3)
C46 C41 C42 C47 -62.0(3)
Zr2 C41 C42 C47 149.7(2)
C41 C42 C43 C44 -59.4(3)
C47 C42 C43 C44 59.9(3)
C42 C43 C44 C48 -60.1(3)
C42 C43 C44 C45 60.1(4)
C48 C44 C45 C46 60.4(3)
C43 C44 C45 C46 -60.2(3)
C36 C41 C46 C45 165.6(2)
C42 C41 C46 C45 -56.9(3)
Zr2 C41 C46 C45 92.1(3)
C36 C41 C46 C49 -75.6(3)
C42 C41 C46 C49 61.9(3)
Zr2 C41 C46 C49 -149.14(18)
C44 C45 C46 C41 59.1(3)
C44 C45 C46 C49 -59.7(3)
C43 C42 C47 C50 -60.4(3)
C41 C42 C47 C50 60.3(3)
C43 C44 C48 C50 59.3(3)
C45 C44 C48 C50 -60.3(4)
C41 C46 C49 C50 -60.3(3)
C45 C46 C49 C50 59.9(3)
C44 C48 C50 C47 -59.3(3)
C44 C48 C50 C49 60.5(3)
C42 C47 C50 C48 60.4(3)
C42 C47 C50 C49 -59.2(3)
C46 C49 C50 C48 -60.6(3)
C46 C49 C50 C47 59.2(4)
C55 C51 C52 C53 2.5(4)
Zr3 C51 C52 C53 -65.5(2)
C55 C51 C52 Zr3 68.0(2)
C51 C52 C53 C54 -4.6(3)
Zr3 C52 C53 C54 -72.0(2)
C51 C52 C53 Zr3 67.4(2)
C52 C53 C54 C55 4.9(3)
Zr3 C53 C54 C55 -66.0(2)
C52 C53 C54 Zr3 70.9(2)
C53 C54 C55 C51 -3.4(3)
Zr3 C54 C55 C51 -67.2(2)
C53 C54 C55 Zr3 63.8(2)
C52 C51 C55 C54 0.5(4)
Zr3 C51 C55 C54 67.9(2)
C52 C51 C55 Zr3 -67.4(2)
C60 C56 C57 C58 1.9(3)
Zr3 C56 C57 C58 -67.75(19)
C60 C56 C57 Zr3 69.68(19)
C56 C57 C58 C59 0.4(3)
Zr3 C57 C58 C59 -66.3(2)
C56 C57 C58 Zr3 66.69(18)
C57 C58 C59 C60 -2.6(3)
Zr3 C58 C59 C60 -69.2(2)
C57 C58 C59 Zr3 66.6(2)
C58 C59 C60 C56 3.8(3)
Zr3 C59 C60 C56 -65.3(2)
C58 C59 C60 Zr3 69.1(2)
C57 C56 C60 C59 -3.5(3)
Zr3 C56 C60 C59 65.6(2)
C57 C56 C60 Zr3 -69.17(18)
C65 C61 C62 C63 5.2(3)
C66 C61 C62 C63 -142.3(3)
Zr3 C61 C62 C63 -68.98(19)
C65 C61 C62 Zr3 74.18(16)
C66 C61 C62 Zr3 -73.3(2)
C61 C62 C63 C64 -3.0(3)
Zr3 C62 C63 C64 -63.5(2)
C61 C62 C63 Zr3 60.50(17)
C62 C63 C64 C65 -0.6(3)
Zr3 C63 C64 C65 -60.95(19)
C62 C63 C64 Zr3 60.38(19)
C63 C64 C65 C61 3.9(3)
Zr3 C64 C65 C61 -61.37(17)
C63 C64 C65 Zr3 65.3(2)
C62 C61 C65 C64 -5.6(3)
C66 C61 C65 C64 142.2(3)
Zr3 C61 C65 C64 69.4(2)
C62 C61 C65 Zr3 -74.98(16)
C66 C61 C65 Zr3 72.8(2)
C62 C61 C66 C71 -39.4(4)
C65 C61 C66 C71 178.7(2)
Zr3 C61 C66 C71 -110.9(2)
C62 C61 C66 C67 -173.9(2)
C65 C61 C66 C67 44.2(4)
Zr3 C61 C66 C67 114.6(2)
C62 C61 C66 Zr3 71.5(2)
C65 C61 C66 Zr3 -70.4(2)
C61 C66 C67 C68 -164.5(3)
C71 C66 C67 C68 57.4(3)
Zr3 C66 C67 C68 -89.6(3)
C61 C66 C67 C72 76.2(3)
C71 C66 C67 C72 -62.0(3)
Zr3 C66 C67 C72 151.0(2)
C66 C67 C68 C69 -58.8(3)
C72 C67 C68 C69 60.4(4)
C67 C68 C69 C70 59.2(4)
C67 C68 C69 C73 -60.5(4)
C68 C69 C70 C71 -59.6(4)
C73 C69 C70 C71 60.1(4)
C61 C66 C71 C70 165.1(2)
C67 C66 C71 C70 -57.2(3)
Zr3 C66 C71 C70 90.9(3)
C61 C66 C71 C74 -76.0(3)
C67 C66 C71 C74 61.7(3)
Zr3 C66 C71 C74 -150.2(2)
C69 C70 C71 C66 59.2(3)
C69 C70 C71 C74 -59.7(4)
C66 C67 C72 C75 60.9(4)
C68 C67 C72 C75 -59.9(4)
C68 C69 C73 C75 60.1(4)
C70 C69 C73 C75 -59.5(4)
C66 C71 C74 C75 -60.9(4)
C70 C71 C74 C75 59.1(4)
C69 C73 C75 C74 59.6(4)
C69 C73 C75 C72 -60.1(4)
C71 C74 C75 C73 -59.9(4)
C71 C74 C75 C72 60.1(4)
C67 C72 C75 C73 60.3(4)
C67 C72 C75 C74 -60.1(4)
C80 C76 C77 C78 3.1(3)
Zr4 C76 C77 C78 -65.7(2)
C80 C76 C77 Zr4 68.8(2)
C76 C77 C78 C79 -3.3(3)
Zr4 C77 C78 C79 -69.4(2)
C76 C77 C78 Zr4 66.1(2)
C77 C78 C79 C80 2.4(3)
Zr4 C78 C79 C80 -67.0(2)
C77 C78 C79 Zr4 69.4(2)
C78 C79 C80 C76 -0.5(3)
Zr4 C79 C80 C76 -66.35(19)
C78 C79 C80 Zr4 65.88(19)
C77 C76 C80 C79 -1.6(3)
Zr4 C76 C80 C79 67.0(2)
C77 C76 C80 Zr4 -68.6(2)
C85 C81 C82 C83 3.6(3)
Zr4 C81 C82 C83 -64.6(2)
C85 C81 C82 Zr4 68.1(2)
C81 C82 C83 C84 -4.8(3)
Zr4 C82 C83 C84 -70.89(19)
C81 C82 C83 Zr4 66.1(2)
C82 C83 C84 C85 4.2(3)
Zr4 C83 C84 C85 -66.8(2)
C82 C83 C84 Zr4 70.98(19)
C83 C84 C85 C81 -2.0(3)
Zr4 C84 C85 C81 -67.0(2)
C83 C84 C85 Zr4 64.9(2)
C82 C81 C85 C84 -1.0(4)
Zr4 C81 C85 C84 67.3(2)
C82 C81 C85 Zr4 -68.2(2)
C90 C86 C87 C88 5.4(3)
C91 C86 C87 C88 -142.9(3)
Zr4 C86 C87 C88 -70.01(19)
C90 C86 C87 Zr4 75.38(16)
C91 C86 C87 Zr4 -72.9(2)
C86 C87 C88 C89 -3.7(3)
Zr4 C87 C88 C89 -65.40(19)
C86 C87 C88 Zr4 61.68(16)
C87 C88 C89 C90 0.5(3)
Zr4 C88 C89 C90 -60.19(18)
C87 C88 C89 Zr4 60.69(18)
C88 C89 C90 C86 2.9(3)
Zr4 C89 C90 C86 -60.38(16)
C88 C89 C90 Zr4 63.30(19)
C87 C86 C90 C89 -5.0(3)
C91 C86 C90 C89 142.7(3)
Zr4 C86 C90 C89 69.21(19)
C87 C86 C90 Zr4 -74.26(16)
C91 C86 C90 Zr4 73.5(2)
C90 C86 C91 C96 171.3(2)
C87 C86 C91 C96 -46.2(4)
Zr4 C86 C91 C96 -116.8(2)
C90 C86 C91 C92 37.3(4)
C87 C86 C91 C92 179.8(2)
Zr4 C86 C91 C92 109.2(2)
C90 C86 C91 Zr4 -71.9(2)
C87 C86 C91 Zr4 70.6(2)
C86 C91 C92 C93 -166.3(3)
C96 C91 C92 C93 56.8(3)
Zr4 C91 C92 C93 -92.6(3)
C86 C91 C92 C97 75.3(3)
C96 C91 C92 C97 -61.6(3)
Zr4 C91 C92 C97 149.0(2)
C91 C92 C93 C94 -59.1(3)
C97 C92 C93 C94 59.6(4)
C92 C93 C94 C95 59.8(3)
C92 C93 C94 C98 -60.0(4)
C93 C94 C95 C96 -59.5(4)
C98 C94 C95 C96 60.2(4)
C94 C95 C96 C91 59.2(4)
C94 C95 C96 C99 -59.8(4)
C86 C91 C96 C95 164.8(3)
C92 C91 C96 C95 -57.3(3)
Zr4 C91 C96 C95 89.9(3)
C86 C91 C96 C99 -75.9(3)
C92 C91 C96 C99 62.0(3)
Zr4 C91 C96 C99 -150.8(2)
C91 C92 C97 C100 60.0(4)
C93 C92 C97 C100 -59.6(4)
C95 C94 C98 C100 -59.8(5)
C93 C94 C98 C100 59.4(4)
C95 C96 C99 C100 59.9(4)
C91 C96 C99 C100 -60.8(4)
C94 C98 C100 C97 -60.1(4)
C94 C98 C100 C99 60.0(4)
C92 C97 C100 C98 60.8(4)
C92 C97 C100 C99 -59.3(3)
C96 C99 C100 C98 -60.5(4)
C96 C99 C100 C97 59.8(4)
C106 C101 C102 C103 6.1(14)
C107 C101 C102 C103 -177.2(13)
C101 C102 C103 C104 -6.5(15)
C102 C103 C104 C105 2.5(17)
C103 C104 C105 C106 2.4(18)
C104 C105 C106 C101 -2.8(17)
C107 C101 C106 C105 -178.5(13)
C102 C101 C106 C105 -1.4(16)
C108 C109 C110 C111 86.9(18)
C109 C110 C111 C112 -165.7(13)
C110 C111 C112 C113 178.6(14)
